data_7042728
loop_
_publ_author_name
'Casanovas, Berta'
'Zinna, Francesco'
'Di Bari, Lorenzo'
'El Fallah, M. Salah'
'Font-Bard\'ia, Merc\`e'
'Vicente, Ramon'

_publ_section_title
;
 Circularly Polarized Luminescence on dinuclear Tb(III) and Eu(III)
 complexes with (S-) and (R-) 2-Phenylpropionate
;
_journal_name_full 'Dalton Trans.'
_journal_paper_doi 10.1039/C6DT04686J
_journal_year 2017
_chemical_absolute_configuration rmad
_chemical_formula_sum 'C201 H190 N8 O34 Tb4'
_chemical_formula_weight 3897.28
_space_group_crystal_system monoclinic
_space_group_IT_number 4
_space_group_name_Hall 'P 2yb'
_space_group_name_H-M_alt 'P 1 21 1'
_symmetry_space_group_name_Hall 'P 2yb'
_symmetry_space_group_name_H-M 'P 1 21 1'
_atom_sites_solution_hydrogens mixed
_audit_creation_method SHELXL-2016/6
_audit_update_record
;
2017-02-24 deposited with the CCDC.
2017-04-19 downloaded from the CCDC.
;
_cell_angle_alpha 90
_cell_angle_beta 99.938(2)
_cell_angle_gamma 90
_cell_formula_units_Z 2
_cell_length_a 17.5693(9)
_cell_length_b 19.2449(10)
_cell_length_c 26.6290(13)
_cell_measurement_reflns_used 9903
_cell_measurement_temperature 100(2)
_cell_measurement_theta_max 30.55
_cell_measurement_theta_min 2.35
_cell_volume 8868.7(8)
_computing_cell_refinement 'Bruker SAINT'
_computing_data_collection 'Bruker APEX2'
_computing_data_reduction 'Bruker SAINT'
_computing_molecular_graphics 'Bruker SHELXTL'
_computing_publication_material 'Bruker SHELXTL'
_computing_structure_refinement 'SHELXL-2014 (Sheldrick 2014)'
_computing_structure_solution 'SHELXS-97 (Sheldrick 2008)'
_diffrn_ambient_temperature 100(2)
_diffrn_measured_fraction_theta_full 0.998
_diffrn_measured_fraction_theta_max 0.997
_diffrn_measurement_device_type 'Bruker APEX-II CCD'
_diffrn_measurement_method '\f and \w scans'
_diffrn_radiation_type MoK\a
_diffrn_radiation_wavelength 0.71073
_diffrn_reflns_av_R_equivalents 0.0437
_diffrn_reflns_av_unetI/netI 0.0410
_diffrn_reflns_Laue_measured_fraction_full 0.998
_diffrn_reflns_Laue_measured_fraction_max 0.997
_diffrn_reflns_limit_h_max 25
_diffrn_reflns_limit_h_min -25
_diffrn_reflns_limit_k_max 27
_diffrn_reflns_limit_k_min -27
_diffrn_reflns_limit_l_max 33
_diffrn_reflns_limit_l_min -38
_diffrn_reflns_number 276795
_diffrn_reflns_point_group_measured_fraction_full 0.999
_diffrn_reflns_point_group_measured_fraction_max 0.997
_diffrn_reflns_theta_full 25.242
_diffrn_reflns_theta_max 30.596
_diffrn_reflns_theta_min 2.254
_exptl_absorpt_coefficient_mu 1.653
_exptl_absorpt_correction_T_max 0.7461
_exptl_absorpt_correction_T_min 0.6069
_exptl_absorpt_correction_type multi-scan
_exptl_absorpt_process_details sadabs
_exptl_crystal_colour colorless
_exptl_crystal_density_diffrn 1.459
_exptl_crystal_description prism
_exptl_crystal_F_000 3968
_exptl_crystal_preparation ', Magnetic properties,Luminescent'
_exptl_crystal_size_max 0.543
_exptl_crystal_size_mid 0.226
_exptl_crystal_size_min 0.182
_refine_diff_density_max 2.556
_refine_diff_density_min -1.745
_refine_diff_density_rms 0.119
_refine_ls_abs_structure_details
;
 Refined as an inversion twin.
;
_refine_ls_abs_structure_Flack 0.038(7)
_refine_ls_extinction_method none
_refine_ls_goodness_of_fit_ref 1.050
_refine_ls_hydrogen_treatment mixed
_refine_ls_matrix_type full
_refine_ls_number_parameters 2228
_refine_ls_number_reflns 54300
_refine_ls_number_restraints 32
_refine_ls_restrained_S_all 1.051
_refine_ls_R_factor_all 0.0465
_refine_ls_R_factor_gt 0.0394
_refine_ls_shift/su_max 0.002
_refine_ls_shift/su_mean 0.000
_refine_ls_structure_factor_coef Fsqd
_refine_ls_weighting_details 'w=1/[\s^2^(Fo^2^)+(0.0270P)^2^+19.4626P] where P=(Fo^2^+2Fc^2^)/3'
_refine_ls_weighting_scheme calc
_refine_ls_wR_factor_gt 0.0851
_refine_ls_wR_factor_ref 0.0886
_reflns_Friedel_coverage 0.947
_reflns_Friedel_fraction_full 0.999
_reflns_Friedel_fraction_max 0.997
_reflns_number_gt 49759
_reflns_number_total 54300
_reflns_threshold_expression 'I > 2\s(I)'
_cod_data_source_file c6dt04686j2.cif
_cod_data_source_block R-1
_cod_database_code 7042728
_shelx_shelxl_version_number 2016/6
_shelx_space_group_comment
;
The symmetry employed for this shelxl refinement is uniquely defined
by the following loop, which should always be used as a source of
symmetry information in preference to the above space-group names.
They are only intended as comments.
;

loop_
_space_group_symop_operation_xyz
'x, y, z'
'-x, y+1/2, -z'

loop_
_atom_site_label
_atom_site_type_symbol
_atom_site_fract_x
_atom_site_fract_y
_atom_site_fract_z
_atom_site_U_iso_or_equiv
_atom_site_adp_type
_atom_site_occupancy
_atom_site_site_symmetry_order
_atom_site_calc_flag
_atom_site_refinement_flags_posn
_atom_site_refinement_flags_adp
_atom_site_refinement_flags_occupancy
_atom_site_disorder_assembly
_atom_site_disorder_group
Tb1A Tb 0.31003(2) 0.46713(2) 0.07241(2) 0.01486(5) Uani 1 1 d . . . . .
Tb2A Tb 0.19344(2) 0.50428(2) 0.18437(2) 0.01440(6) Uani 1 1 d . . . . .
O1A O 0.2000(2) 0.3974(2) 0.06435(15) 0.0217(8) Uani 1 1 d . . . . .
O2A O 0.1436(2) 0.4110(2) 0.13287(14) 0.0201(8) Uani 1 1 d . . . . .
O3A O 0.1970(2) 0.53671(19) 0.10097(13) 0.0174(7) Uani 1 1 d . . . . .
O4A O 0.2203(2) 0.5481(2) 0.02320(14) 0.0223(8) Uani 1 1 d . . . . .
O5A O 0.3638(2) 0.5604(2) 0.12419(14) 0.0195(7) Uani 1 1 d . . . . .
O6A O 0.3027(2) 0.5729(2) 0.19089(15) 0.0233(9) Uani 1 1 d . . . . .
O7A O 0.3187(2) 0.4261(2) 0.15605(14) 0.0193(8) Uani 1 1 d . . . . .
O8A O 0.2885(2) 0.4332(2) 0.23300(15) 0.0250(9) Uani 1 1 d . . . . .
O9A O 0.3570(2) 0.3475(2) 0.06490(15) 0.0228(8) Uani 1 1 d D . . . .
O10A O 0.4441(2) 0.4301(2) 0.07987(16) 0.0257(9) Uani 1 1 d . . . . .
O11A O 0.1370(2) 0.6225(2) 0.18129(15) 0.0202(8) Uani 1 1 d D . . . .
O12A O 0.0570(2) 0.5346(2) 0.17646(16) 0.0243(8) Uani 1 1 d . . . . .
N1A N 0.2942(2) 0.4277(2) -0.02139(16) 0.0143(8) Uani 1 1 d . . . . .
N2A N 0.3777(3) 0.5428(3) 0.01189(17) 0.0223(9) Uani 1 1 d . . . . .
N3A N 0.1347(3) 0.4243(2) 0.24516(17) 0.0203(9) Uani 1 1 d . . . . .
N4A N 0.1982(3) 0.5497(3) 0.27481(17) 0.0190(9) Uani 1 1 d . . . . .
C1A C 0.1450(3) 0.3900(3) 0.0885(2) 0.0183(10) Uani 1 1 d . . . . .
C2A C 0.0730(4) 0.3531(3) 0.0599(2) 0.0274(13) Uani 1 1 d . . . . .
H2A H 0.089577 0.326585 0.031361 0.033 Uiso 1 1 calc R U . . .
C3A C 0.0172(5) 0.4104(5) 0.0354(3) 0.058(2) Uani 1 1 d . . . . .
H3A H 0.044369 0.441521 0.015380 0.086 Uiso 1 1 calc R U . . .
H3B H -0.026769 0.389003 0.013091 0.086 Uiso 1 1 calc R U . . .
H3C H -0.001504 0.436966 0.062234 0.086 Uiso 1 1 calc DR U . . .
C5A C 0.0720(8) 0.2318(7) 0.0859(6) 0.037(3) Uani 0.55(3) 1 d . . P A 1
H5A H 0.110223 0.225171 0.065041 0.045 Uiso 0.55(3) 1 calc R U P A 1
C6A C 0.0454(9) 0.1773(9) 0.1115(7) 0.045(4) Uani 0.55(3) 1 d . . P A 1
H6A H 0.064201 0.131700 0.107598 0.054 Uiso 0.55(3) 1 calc R U P A 1
C7A C -0.0085(9) 0.1884(9) 0.1427(6) 0.041(4) Uani 0.55(3) 1 d . . P A 1
H7A H -0.024234 0.149839 0.160723 0.049 Uiso 0.55(3) 1 calc R U P A 1
C8A C -0.0401(9) 0.2509(9) 0.1489(6) 0.040(4) Uani 0.55(3) 1 d . . P A 1
H8A H -0.077161 0.256985 0.170630 0.048 Uiso 0.55(3) 1 calc R U P A 1
C9A C -0.0147(9) 0.3078(10) 0.1211(6) 0.046(4) Uani 0.55(3) 1 d . . P A 1
H9A H -0.037332 0.352189 0.123559 0.056 Uiso 0.55(3) 1 calc R U P A 1
C4A C 0.0387(4) 0.3008(4) 0.0922(3) 0.0468(18) Uani 1 1 d G . . . .
C5C C 0.0543(8) 0.2301(5) 0.0906(5) 0.0468(18) Uani 0.45(3) 1 d G . P A 2
H5C H 0.088279 0.213325 0.069200 0.056 Uiso 0.45(3) 1 calc R U P A 2
C6C C 0.0202(11) 0.1840(5) 0.1202(6) 0.0468(18) Uani 0.45(3) 1 d G . P A 2
H6C H 0.030835 0.135726 0.119077 0.056 Uiso 0.45(3) 1 calc R U P A 2
C7C C -0.0296(9) 0.2086(8) 0.1515(5) 0.0468(18) Uani 0.45(3) 1 d G . P A 2
H7C H -0.052877 0.177133 0.171727 0.056 Uiso 0.45(3) 1 calc R U P A 2
C8C C -0.0452(7) 0.2793(10) 0.1531(5) 0.0468(18) Uani 0.45(3) 1 d G . P A 2
H8C H -0.079145 0.296139 0.174501 0.056 Uiso 0.45(3) 1 calc R U P A 2
C9C C -0.0110(7) 0.3254(6) 0.1235(4) 0.0468(18) Uani 0.45(3) 1 d G . P A 2
H9C H -0.021702 0.373740 0.124624 0.056 Uiso 0.45(3) 1 calc DR U P A 2
C10A C 0.1879(3) 0.5691(3) 0.0591(2) 0.0167(10) Uani 1 1 d . . . . .
C11A C 0.1376(3) 0.6341(3) 0.0519(2) 0.0210(10) Uani 1 1 d . . . . .
H11A H 0.128039 0.648964 0.086219 0.025 Uiso 1 1 calc R U . . .
C12A C 0.0598(3) 0.6144(3) 0.0200(2) 0.0271(12) Uani 1 1 d . . . . .
H12A H 0.067380 0.599662 -0.014012 0.041 Uiso 1 1 calc R U . . .
H12B H 0.025128 0.654665 0.016920 0.041 Uiso 1 1 calc R U . . .
H12C H 0.036864 0.576207 0.036652 0.041 Uiso 1 1 calc R U . . .
C13A C 0.1806(3) 0.6923(3) 0.0307(2) 0.0210(10) Uani 1 1 d . . . . .
C14A C 0.1479(4) 0.7327(3) -0.0105(2) 0.0289(12) Uani 1 1 d . . . . .
H14A H 0.096773 0.723046 -0.027339 0.035 Uiso 1 1 calc R U . . .
C15A C 0.1890(4) 0.7873(4) -0.0275(3) 0.0383(16) Uani 1 1 d . . . . .
H15A H 0.165492 0.814800 -0.055508 0.046 Uiso 1 1 calc R U . . .
C16A C 0.2639(4) 0.8017(3) -0.0037(3) 0.0362(15) Uani 1 1 d . . . . .
H16A H 0.291566 0.839495 -0.014782 0.043 Uiso 1 1 calc R U . . .
C17A C 0.2975(4) 0.7607(3) 0.0360(3) 0.0368(15) Uani 1 1 d . . . . .
H17A H 0.349384 0.769219 0.051835 0.044 Uiso 1 1 calc R U . . .
C18A C 0.2567(4) 0.7075(3) 0.0533(3) 0.0314(13) Uani 1 1 d . . . . .
H18A H 0.280924 0.680161 0.081254 0.038 Uiso 1 1 calc R U . . .
C19A C 0.3580(3) 0.5834(3) 0.1678(2) 0.0170(10) Uani 1 1 d . . . . .
C21A C 0.4706(4) 0.6656(3) 0.1617(2) 0.0311(13) Uani 1 1 d . . . . .
H21A H 0.491892 0.631916 0.140210 0.047 Uiso 1 1 calc R U . . .
H21B H 0.512875 0.691025 0.182610 0.047 Uiso 1 1 calc R U . . .
H21C H 0.437043 0.698345 0.139989 0.047 Uiso 1 1 calc R U . . .
C20A C 0.4241(4) 0.6277(4) 0.1959(2) 0.0293(13) Uani 1 1 d . . . . .
H20A H 0.398260 0.665134 0.212881 0.035 Uiso 1 1 calc R U . B 1
C22A C 0.4693(6) 0.5912(6) 0.2360(4) 0.0213(9) Uani 0.5 1 d . . P C 1
C23A C 0.4844(6) 0.5194(6) 0.2327(4) 0.0213(9) Uani 0.5 1 d . . P C 1
H23A H 0.463864 0.494531 0.202543 0.026 Uiso 0.5 1 calc R U P C 1
C24A C 0.5281(6) 0.4857(6) 0.2723(4) 0.0213(9) Uani 0.5 1 d . . P C 1
H24A H 0.537055 0.437377 0.269001 0.026 Uiso 0.5 1 calc R U P C 1
C25A C 0.5597(7) 0.5181(6) 0.3165(4) 0.0213(9) Uani 0.5 1 d . . P C 1
H25A H 0.591343 0.493085 0.342977 0.026 Uiso 0.5 1 calc R U P C 1
C26A C 0.5448(6) 0.5885(6) 0.3220(4) 0.0213(9) Uani 0.5 1 d . . P C 1
H26A H 0.564590 0.611607 0.353060 0.026 Uiso 0.5 1 calc R U P C 1
C27A C 0.5007(6) 0.6250(6) 0.2819(4) 0.0213(9) Uani 0.5 1 d . . P C 1
H27A H 0.491686 0.673249 0.285529 0.026 Uiso 0.5 1 calc R U P C 1
C22C C 0.4842(7) 0.5642(7) 0.2287(5) 0.075(3) Uani 0.5 1 d G . P C 2
C23C C 0.5168(7) 0.5135(8) 0.2019(4) 0.075(3) Uani 0.5 1 d G . P C 2
H23C H 0.504458 0.512025 0.165752 0.089 Uiso 0.5 1 calc R U P C 2
C24C C 0.5673(7) 0.4649(7) 0.2280(5) 0.075(3) Uani 0.5 1 d G . P C 2
H24C H 0.589474 0.430164 0.209625 0.089 Uiso 0.5 1 calc R U P C 2
C25C C 0.5852(7) 0.4670(7) 0.2809(5) 0.075(3) Uani 0.5 1 d G . P C 2
H25C H 0.619764 0.433756 0.298675 0.089 Uiso 0.5 1 calc R U P C 2
C26C C 0.5527(8) 0.5178(9) 0.3077(4) 0.075(3) Uani 0.5 1 d G . P C 2
H26C H 0.565039 0.519209 0.343853 0.089 Uiso 0.5 1 calc R U P C 2
C27C C 0.5022(8) 0.5664(8) 0.2816(5) 0.075(3) Uani 0.5 1 d G . P C 2
H27C H 0.480023 0.601072 0.299981 0.089 Uiso 0.5 1 calc R U P C 2
C28A C 0.3269(3) 0.4069(3) 0.2019(2) 0.0199(10) Uani 1 1 d . . . . .
C29A C 0.3824(3) 0.3479(3) 0.2229(2) 0.0184(10) Uani 1 1 d . . . . .
H29A H 0.412141 0.363239 0.256512 0.022 Uiso 1 1 calc R U . . .
C30A C 0.4408(3) 0.3281(3) 0.1884(2) 0.0276(12) Uani 1 1 d . . . . .
H30A H 0.413783 0.304729 0.157727 0.041 Uiso 1 1 calc R U . . .
H30B H 0.479895 0.296761 0.206878 0.041 Uiso 1 1 calc R U . . .
H30C H 0.466007 0.370187 0.178570 0.041 Uiso 1 1 calc R U . . .
C31A C 0.3333(3) 0.2856(3) 0.2325(2) 0.0218(11) Uani 1 1 d . . . . .
C32A C 0.2733(4) 0.2629(4) 0.1946(3) 0.0381(16) Uani 1 1 d . . . . .
H32A H 0.262477 0.286578 0.162839 0.046 Uiso 1 1 calc R U . . .
C33A C 0.2296(4) 0.2054(4) 0.2037(4) 0.049(2) Uani 1 1 d . . . . .
H33A H 0.188563 0.190119 0.178016 0.059 Uiso 1 1 calc R U . . .
C34A C 0.2450(4) 0.1706(4) 0.2491(3) 0.0439(19) Uani 1 1 d . . . . .
H34A H 0.214678 0.131513 0.254875 0.053 Uiso 1 1 calc R U . . .
C35A C 0.3047(4) 0.1922(4) 0.2868(3) 0.0393(16) Uani 1 1 d . . . . .
H35A H 0.315459 0.167755 0.318170 0.047 Uiso 1 1 calc R U . . .
C36A C 0.3492(4) 0.2500(3) 0.2786(2) 0.0286(13) Uani 1 1 d . . . . .
H36A H 0.390135 0.264936 0.304469 0.034 Uiso 1 1 calc R U . . .
C37A C 0.4259(3) 0.3689(3) 0.0680(2) 0.0246(12) Uani 1 1 d . . . . .
C38A C 0.4859(4) 0.3187(3) 0.0528(2) 0.0292(13) Uani 1 1 d . . . . .
H38A H 0.465678 0.270231 0.053665 0.035 Uiso 1 1 calc R U . . .
C39A C 0.5632(4) 0.3233(5) 0.0894(3) 0.048(2) Uani 1 1 d . . . . .
H39A H 0.601313 0.293659 0.076987 0.072 Uiso 1 1 calc R U . . .
H39B H 0.556329 0.307733 0.123378 0.072 Uiso 1 1 calc R U . . .
H39C H 0.581398 0.371549 0.091315 0.072 Uiso 1 1 calc R U . . .
C40A C 0.4928(3) 0.3365(3) -0.0025(2) 0.0253(11) Uani 1 1 d . . . . .
C41A C 0.4494(4) 0.2996(3) -0.0426(3) 0.0302(13) Uani 1 1 d . . . . .
H41A H 0.415432 0.263917 -0.035375 0.036 Uiso 1 1 calc R U . . .
C42A C 0.4548(4) 0.3139(4) -0.0926(3) 0.0367(15) Uani 1 1 d . . . . .
H42A H 0.425883 0.287506 -0.119394 0.044 Uiso 1 1 calc R U . . .
C43A C 0.5024(4) 0.3667(4) -0.1036(3) 0.0408(17) Uani 1 1 d . . . . .
H43A H 0.506082 0.376823 -0.138008 0.049 Uiso 1 1 calc R U . . .
C44A C 0.5450(4) 0.4052(4) -0.0643(3) 0.0398(16) Uani 1 1 d . . . . .
H44A H 0.577554 0.441758 -0.071917 0.048 Uiso 1 1 calc R U . . .
C45A C 0.5400(4) 0.3903(4) -0.0136(2) 0.0327(13) Uani 1 1 d . . . . .
H45A H 0.568852 0.416836 0.013166 0.039 Uiso 1 1 calc R U . . .
C46A C 0.0699(3) 0.5983(3) 0.1821(2) 0.0181(10) Uani 1 1 d . . . . .
C47A C 0.0062(4) 0.6480(3) 0.1921(2) 0.0273(12) Uani 1 1 d . . . . .
H47A H 0.031813 0.689568 0.210287 0.033 Uiso 1 1 calc R U . . .
C48A C -0.0433(5) 0.6146(5) 0.2267(3) 0.056(2) Uani 1 1 d . . . . .
H48A H -0.084001 0.647088 0.232279 0.084 Uiso 1 1 calc R U . . .
H48B H -0.011105 0.603060 0.259420 0.084 Uiso 1 1 calc R U . . .
H48C H -0.066865 0.572175 0.210640 0.084 Uiso 1 1 calc R U . . .
C49A C -0.0399(3) 0.6729(3) 0.1415(2) 0.0231(12) Uani 1 1 d . . . . .
C50A C -0.0130(4) 0.7297(3) 0.1170(2) 0.0289(12) Uani 1 1 d . . . . .
H50A H 0.033249 0.752409 0.132230 0.035 Uiso 1 1 calc R U . . .
C51A C -0.0531(4) 0.7534(4) 0.0708(3) 0.0387(15) Uani 1 1 d . . . . .
H51A H -0.034321 0.792241 0.054578 0.046 Uiso 1 1 calc R U . . .
C52A C -0.1200(4) 0.7208(4) 0.0483(3) 0.0391(16) Uani 1 1 d . . . . .
H52A H -0.147292 0.736868 0.016486 0.047 Uiso 1 1 calc R U . . .
C53A C -0.1473(4) 0.6646(4) 0.0720(3) 0.0418(17) Uani 1 1 d . . . . .
H53A H -0.193752 0.642263 0.056715 0.050 Uiso 1 1 calc R U . . .
C54A C -0.1068(4) 0.6407(3) 0.1182(3) 0.0336(14) Uani 1 1 d . . . . .
H54A H -0.125541 0.601460 0.134046 0.040 Uiso 1 1 calc R U . . .
C55A C 0.2537(3) 0.3713(3) -0.0381(2) 0.0179(10) Uani 1 1 d . . . . .
H55A H 0.230564 0.345135 -0.014526 0.021 Uiso 1 1 calc R U . . .
C56A C 0.2437(3) 0.3486(3) -0.0888(2) 0.0206(10) Uani 1 1 d . . . . .
H56A H 0.215125 0.307536 -0.099008 0.025 Uiso 1 1 calc R U . . .
C57A C 0.2756(3) 0.3865(3) -0.1235(2) 0.0208(10) Uani 1 1 d . . . . .
H57A H 0.269181 0.372005 -0.158075 0.025 Uiso 1 1 calc R U . . .
C58A C 0.3179(3) 0.4466(3) -0.1077(2) 0.0179(10) Uani 1 1 d . . . . .
C59A C 0.3261(3) 0.4654(3) -0.05568(17) 0.0153(8) Uani 1 1 d . . . . .
C60A C 0.3692(3) 0.5259(3) -0.0374(2) 0.0216(11) Uani 1 1 d . . . . .
C61A C 0.3516(3) 0.4890(3) -0.1420(2) 0.0206(11) Uani 1 1 d . . . . .
H61A H 0.343871 0.477426 -0.177217 0.025 Uiso 1 1 calc R U . . .
C62A C 0.3941(3) 0.5450(3) -0.1252(2) 0.0214(11) Uani 1 1 d . . . . .
H62A H 0.417752 0.571321 -0.148519 0.026 Uiso 1 1 calc R U . . .
C63A C 0.4044(3) 0.5657(3) -0.0728(2) 0.0227(11) Uani 1 1 d . . . . .
C64A C 0.4460(4) 0.6247(4) -0.0551(3) 0.0373(17) Uani 1 1 d . . . . .
H64A H 0.470497 0.651966 -0.077450 0.045 Uiso 1 1 calc R U . . .
C65A C 0.4513(5) 0.6430(4) -0.0049(3) 0.048(2) Uani 1 1 d . . . . .
H65A H 0.478069 0.683890 0.007899 0.057 Uiso 1 1 calc R U . . .
C66A C 0.4161(4) 0.5999(4) 0.0275(2) 0.0367(16) Uani 1 1 d . . . . .
H66A H 0.420275 0.612816 0.062265 0.044 Uiso 1 1 calc R U . . .
C67A C 0.1083(4) 0.3614(3) 0.2321(2) 0.0319(14) Uani 1 1 d . . . . .
H67A H 0.107952 0.346636 0.197988 0.038 Uiso 1 1 calc R U . . .
C68A C 0.0805(5) 0.3150(4) 0.2655(3) 0.0436(18) Uani 1 1 d . . . . .
H68A H 0.062932 0.269947 0.254368 0.052 Uiso 1 1 calc R U . . .
C69A C 0.0795(5) 0.3362(4) 0.3141(3) 0.0415(17) Uani 1 1 d . . . . .
H69A H 0.060170 0.306188 0.337345 0.050 Uiso 1 1 calc R U . . .
C70A C 0.1069(4) 0.4021(3) 0.3297(2) 0.0279(12) Uani 1 1 d . . . . .
C71A C 0.1351(3) 0.4447(3) 0.2938(2) 0.0209(11) Uani 1 1 d . . . . .
C72A C 0.1688(3) 0.5113(3) 0.3096(2) 0.0189(10) Uani 1 1 d . . . . .
C73A C 0.1096(4) 0.4266(4) 0.3805(2) 0.0356(15) Uani 1 1 d . . . . .
H73A H 0.089933 0.398119 0.404476 0.043 Uiso 1 1 calc R U . . .
C74A C 0.1393(4) 0.4892(4) 0.3952(2) 0.0330(15) Uani 1 1 d . . . . .
H74A H 0.140060 0.504268 0.429283 0.040 Uiso 1 1 calc R U . . .
C75A C 0.1698(3) 0.5334(3) 0.3602(2) 0.0242(12) Uani 1 1 d . . . . .
C76A C 0.2026(3) 0.5989(3) 0.3737(2) 0.0281(13) Uani 1 1 d . . . . .
H76A H 0.204057 0.616327 0.407246 0.034 Uiso 1 1 calc R U . . .
C77A C 0.2325(4) 0.6374(3) 0.3385(2) 0.0267(12) Uani 1 1 d . . . . .
H77A H 0.254986 0.681528 0.347421 0.032 Uiso 1 1 calc R U . . .
C78A C 0.2296(3) 0.6110(3) 0.2890(2) 0.0201(10) Uani 1 1 d . . . . .
H78A H 0.250770 0.637920 0.264853 0.024 Uiso 1 1 calc R U . . .
Tb1B Tb 0.80312(2) 0.01640(2) 0.31353(2) 0.01599(6) Uani 1 1 d . . . . .
Tb2B Tb 0.70679(2) -0.03460(2) 0.42891(2) 0.01510(5) Uani 1 1 d . . . . .
O1B O 0.8583(2) -0.0846(2) 0.35189(14) 0.0194(7) Uani 1 1 d . . . . .
O2B O 0.8130(2) -0.1058(2) 0.42390(15) 0.0196(8) Uani 1 1 d . . . . .
O3B O 0.6961(2) -0.05339(19) 0.34225(13) 0.0172(7) Uani 1 1 d . . . . .
O4B O 0.7039(2) -0.0562(2) 0.26113(13) 0.0215(8) Uani 1 1 d . . . . .
O5B O 0.6976(2) 0.0878(2) 0.31750(15) 0.0203(8) Uani 1 1 d . . . . .
O6B O 0.6461(2) 0.0639(2) 0.38671(14) 0.0211(8) Uani 1 1 d . . . . .
O7B O 0.8137(2) 0.0376(2) 0.40128(14) 0.0181(8) Uani 1 1 d . . . . .
O8B O 0.8104(2) 0.0263(2) 0.48260(14) 0.0249(8) Uani 1 1 d . . . . .
O10B O 0.8631(3) 0.1342(2) 0.32481(17) 0.0273(9) Uani 1 1 d D . . . .
O9B O 0.9400(2) 0.0448(2) 0.32584(17) 0.0268(9) Uani 1 1 d . . . . .
O11B O 0.5776(2) -0.0780(2) 0.43536(16) 0.0243(8) Uani 1 1 d D . . . .
O12B O 0.6571(2) -0.1572(2) 0.41692(14) 0.0209(8) Uani 1 1 d . . . . .
N1B N 0.8618(2) -0.0419(3) 0.24048(16) 0.0202(8) Uani 1 1 d . . . . .
N2B N 0.7868(3) 0.0822(3) 0.22749(19) 0.0256(10) Uani 1 1 d . . . . .
N3B N 0.7176(3) -0.0944(2) 0.51574(16) 0.0176(9) Uani 1 1 d . . . . .
N4B N 0.6554(3) 0.0349(2) 0.49864(16) 0.0191(9) Uani 1 1 d . . . . .
C1B C 0.8623(3) -0.1115(3) 0.3953(2) 0.0169(9) Uani 1 1 d . . . . .
C2B C 0.9367(3) -0.1503(3) 0.4180(2) 0.0232(11) Uani 1 1 d . . . . .
H2B H 0.921256 -0.190681 0.437629 0.028 Uiso 1 1 calc R U . . .
C3B C 0.9842(4) -0.1014(4) 0.4564(2) 0.0358(15) Uani 1 1 d . . . . .
H3D H 0.999171 -0.060372 0.438529 0.054 Uiso 1 1 calc R U . . .
H3E H 1.030673 -0.125459 0.473420 0.054 Uiso 1 1 calc R U . . .
H3F H 0.953153 -0.086855 0.481776 0.054 Uiso 1 1 calc R U . . .
C4B C 0.9826(3) -0.1793(3) 0.3793(2) 0.0284(12) Uani 1 1 d . . . . .
C5B C 0.9877(4) -0.2501(4) 0.3730(3) 0.0438(17) Uani 1 1 d . . . . .
H5B H 0.959023 -0.279888 0.391214 0.053 Uiso 1 1 calc R U . . .
C6B C 1.0331(5) -0.2794(5) 0.3410(4) 0.059(3) Uani 1 1 d . . . . .
H6B H 1.035891 -0.328423 0.337627 0.070 Uiso 1 1 calc R U . . .
C7B C 1.0743(5) -0.2366(5) 0.3140(3) 0.055(2) Uani 1 1 d . . . . .
H7B H 1.106712 -0.255939 0.292513 0.066 Uiso 1 1 calc R U . . .
C8B C 1.0684(4) -0.1658(5) 0.3183(3) 0.0455(19) Uani 1 1 d . . . . .
H8B H 1.094923 -0.136390 0.298493 0.055 Uiso 1 1 calc R U . . .
C9B C 1.0238(4) -0.1365(4) 0.3516(3) 0.0340(14) Uani 1 1 d . . . . .
H9B H 1.021710 -0.087453 0.355260 0.041 Uiso 1 1 calc R U . . .
C10B C 0.6698(3) -0.0733(3) 0.29666(19) 0.0167(10) Uani 1 1 d . . . . .
C11B C 0.5954(3) -0.1146(3) 0.2874(2) 0.0196(10) Uani 1 1 d . . . . .
H11B H 0.591767 -0.140817 0.319326 0.023 Uiso 1 1 calc R U . . .
C12B C 0.5933(3) -0.1672(3) 0.2443(2) 0.0278(12) Uani 1 1 d . . . . .
H12D H 0.597430 -0.142761 0.212569 0.042 Uiso 1 1 calc R U . . .
H12E H 0.544509 -0.193022 0.239852 0.042 Uiso 1 1 calc R U . . .
H12F H 0.636616 -0.199670 0.252691 0.042 Uiso 1 1 calc R U . . .
C13B C 0.5270(3) -0.0637(3) 0.2773(2) 0.0201(10) Uani 1 1 d . . . . .
C14B C 0.5135(3) -0.0233(3) 0.2337(2) 0.0257(11) Uani 1 1 d . . . . .
H14B H 0.547792 -0.026480 0.209877 0.031 Uiso 1 1 calc R U . . .
C15B C 0.4515(3) 0.0217(3) 0.2241(3) 0.0316(13) Uani 1 1 d . . . . .
H15B H 0.443524 0.049294 0.194112 0.038 Uiso 1 1 calc R U . . .
C16B C 0.4009(3) 0.0262(4) 0.2587(3) 0.0368(15) Uani 1 1 d . . . . .
H16B H 0.357182 0.055979 0.252064 0.044 Uiso 1 1 calc R U . . .
C17B C 0.4145(3) -0.0131(3) 0.3032(3) 0.0338(14) Uani 1 1 d . . . . .
H17B H 0.380568 -0.009236 0.327254 0.041 Uiso 1 1 calc R U . . .
C18B C 0.4769(3) -0.0579(3) 0.3126(2) 0.0262(11) Uani 1 1 d . . . . .
H18B H 0.485782 -0.084557 0.343092 0.031 Uiso 1 1 calc R U . . .
C19B C 0.6445(3) 0.0910(3) 0.3433(2) 0.0171(10) Uani 1 1 d . . . . .
C20B C 0.5691(3) 0.1276(3) 0.3194(2) 0.0191(10) Uani 1 1 d . . . . .
H20B H 0.527879 0.091214 0.315265 0.023 Uiso 1 1 calc R U . . .
C21B C 0.5710(4) 0.1559(3) 0.2662(2) 0.0276(12) Uani 1 1 d . . . . .
H21D H 0.587681 0.119189 0.245071 0.041 Uiso 1 1 calc R U . . .
H21E H 0.607225 0.194957 0.268555 0.041 Uiso 1 1 calc R U . . .
H21F H 0.519195 0.171827 0.250821 0.041 Uiso 1 1 calc R U . . .
C22B C 0.5440(3) 0.1832(3) 0.3538(2) 0.0201(10) Uani 1 1 d . . . . .
C23B C 0.5700(4) 0.2515(3) 0.3529(3) 0.0359(15) Uani 1 1 d . . . . .
H23B H 0.606713 0.263050 0.331962 0.043 Uiso 1 1 calc R U . . .
C24B C 0.5428(5) 0.3038(4) 0.3825(3) 0.0448(18) Uani 1 1 d . . . . .
H24B H 0.561383 0.350090 0.381581 0.054 Uiso 1 1 calc R U . . .
C25B C 0.4895(5) 0.2873(4) 0.4127(3) 0.0429(18) Uani 1 1 d . . . . .
H25B H 0.470257 0.322356 0.432325 0.052 Uiso 1 1 calc R U . . .
C26B C 0.4638(5) 0.2197(4) 0.4144(3) 0.044(2) Uani 1 1 d . . . . .
H26B H 0.426865 0.208483 0.435271 0.053 Uiso 1 1 calc R U . . .
C27B C 0.4915(4) 0.1676(4) 0.3856(2) 0.0315(14) Uani 1 1 d . . . . .
H27B H 0.474159 0.121123 0.387865 0.038 Uiso 1 1 calc R U . . .
C28B C 0.8377(3) 0.0553(3) 0.4475(2) 0.0203(10) Uani 1 1 d . . . . .
C29B C 0.8951(3) 0.1140(3) 0.4601(2) 0.0280(13) Uani 1 1 d . . . . .
H29B H 0.916902 0.125712 0.428849 0.034 Uiso 1 1 calc R U . . .
C30B C 0.9607(4) 0.0909(4) 0.5017(3) 0.0433(17) Uani 1 1 d . . . . .
H30D H 0.987268 0.051050 0.489664 0.065 Uiso 1 1 calc R U . . .
H30E H 0.939675 0.077409 0.532121 0.065 Uiso 1 1 calc R U . . .
H30F H 0.997312 0.129205 0.510270 0.065 Uiso 1 1 calc R U . . .
C31B C 0.8488(3) 0.1765(3) 0.4741(2) 0.0260(12) Uani 1 1 d . . . . .
C32B C 0.8617(4) 0.2058(4) 0.5226(3) 0.0365(15) Uani 1 1 d . . . . .
H32B H 0.901670 0.187804 0.547843 0.044 Uiso 1 1 calc R U . . .
C33B C 0.8173(5) 0.2604(4) 0.5346(3) 0.0472(19) Uani 1 1 d . . . . .
H33B H 0.827470 0.280197 0.567789 0.057 Uiso 1 1 calc R U . . .
C34B C 0.7590(5) 0.2862(4) 0.4990(4) 0.051(2) Uani 1 1 d . . . . .
H34B H 0.727503 0.322983 0.507575 0.061 Uiso 1 1 calc R U . . .
C35B C 0.7459(5) 0.2582(4) 0.4500(3) 0.0476(19) Uani 1 1 d . . . . .
H35B H 0.705852 0.276469 0.424870 0.057 Uiso 1 1 calc R U . . .
C36B C 0.7913(4) 0.2038(3) 0.4378(3) 0.0351(14) Uani 1 1 d . . . . .
H36B H 0.782596 0.185254 0.404199 0.042 Uiso 1 1 calc R U . . .
C37B C 0.9304(4) 0.1094(3) 0.3256(2) 0.0260(12) Uani 1 1 d . . . . .
C38B C 0.9981(4) 0.1585(3) 0.3253(3) 0.0392(17) Uani 1 1 d . . . . .
H38B H 0.978314 0.203476 0.309387 0.047 Uiso 1 1 calc R U . D 1
C39B C 1.0550(4) 0.1266(4) 0.2939(3) 0.0432(18) Uani 1 1 d . . . . .
H39D H 1.069898 0.079991 0.306794 0.065 Uiso 1 1 calc R U . . .
H39E H 1.101072 0.155972 0.296710 0.065 Uiso 1 1 calc R U . . .
H39F H 1.030157 0.123483 0.258034 0.065 Uiso 1 1 calc R U . . .
C40B C 1.0393(11) 0.1730(9) 0.3849(6) 0.0279(15) Uani 0.5 1 d . . P E 1
C41B C 1.0951(10) 0.1298(7) 0.4103(6) 0.0279(15) Uani 0.5 1 d . . P E 1
H41B H 1.109370 0.089256 0.393840 0.033 Uiso 0.5 1 calc R U P E 1
C42B C 1.1315(8) 0.1448(7) 0.4602(5) 0.0279(15) Uani 0.5 1 d . . P E 1
H42B H 1.169967 0.114243 0.477284 0.033 Uiso 0.5 1 calc R U P E 1
C43B C 1.1120(8) 0.2029(7) 0.4845(6) 0.0279(15) Uani 0.5 1 d . . P E 1
H43B H 1.137583 0.213804 0.518021 0.033 Uiso 0.5 1 calc R U P E 1
C44B C 1.0540(9) 0.2459(7) 0.4594(6) 0.0279(15) Uani 0.5 1 d . . P E 1
H44B H 1.039256 0.286131 0.475989 0.033 Uiso 0.5 1 calc R U P E 1
C45B C 1.0176(8) 0.2303(8) 0.4102(6) 0.0279(15) Uani 0.5 1 d . . P E 1
H45B H 0.977259 0.259401 0.393687 0.033 Uiso 0.5 1 calc R U P E 1
C40D C 1.0262(14) 0.1809(13) 0.3729(9) 0.052(3) Uani 0.5 1 d . . P E 2
C41D C 1.0903(14) 0.1494(9) 0.4002(9) 0.052(3) Uani 0.5 1 d . . P E 2
H41D H 1.113744 0.111990 0.385280 0.063 Uiso 0.5 1 calc R U P E 2
C42D C 1.1223(11) 0.1716(9) 0.4500(8) 0.052(3) Uani 0.5 1 d . . P E 2
H42D H 1.166981 0.149193 0.467996 0.063 Uiso 0.5 1 calc R U P E 2
C43D C 1.0891(12) 0.2253(10) 0.4724(9) 0.052(3) Uani 0.5 1 d . . P E 2
H43D H 1.110150 0.240447 0.505894 0.063 Uiso 0.5 1 calc R U P E 2
C44D C 1.0258(11) 0.2561(10) 0.4457(8) 0.052(3) Uani 0.5 1 d . . P E 2
H44D H 1.002865 0.293541 0.460934 0.063 Uiso 0.5 1 calc R U P E 2
C45D C 0.9924(11) 0.2353(11) 0.3966(9) 0.052(3) Uani 0.5 1 d D . P E 2
H45D H 0.954(7) 0.258(8) 0.376(6) 0.063 Uiso 0.5 1 d D U P F 2
C46B C 0.5952(3) -0.1418(3) 0.43187(19) 0.0189(10) Uani 1 1 d . . . . .
C47B C 0.5421(3) -0.1972(3) 0.4474(2) 0.0235(11) Uani 1 1 d . . . . .
H47B H 0.527868 -0.182837 0.480646 0.028 Uiso 1 1 calc R U . . .
C48B C 0.5829(4) -0.2677(3) 0.4553(2) 0.0322(13) Uani 1 1 d . . . . .
H48D H 0.598734 -0.282478 0.423424 0.048 Uiso 1 1 calc R U . . .
H48E H 0.547458 -0.302207 0.465522 0.048 Uiso 1 1 calc R U . . .
H48F H 0.628586 -0.263589 0.482040 0.048 Uiso 1 1 calc R U . . .
C49B C 0.4684(3) -0.1990(3) 0.4079(2) 0.0233(11) Uani 1 1 d . . . . .
C50B C 0.4678(4) -0.2290(3) 0.3602(2) 0.0309(13) Uani 1 1 d . . . . .
H50B H 0.512964 -0.250613 0.352368 0.037 Uiso 1 1 calc R U . . .
C51B C 0.4000(4) -0.2268(4) 0.3241(3) 0.0440(18) Uani 1 1 d . . . . .
H51B H 0.399018 -0.247418 0.291571 0.053 Uiso 1 1 calc R U . . .
C52B C 0.3340(4) -0.1950(4) 0.3352(4) 0.052(2) Uani 1 1 d . . . . .
H52B H 0.288209 -0.193523 0.310383 0.063 Uiso 1 1 calc R U . . .
C53B C 0.3356(4) -0.1654(4) 0.3827(4) 0.048(2) Uani 1 1 d . . . . .
H53B H 0.290652 -0.143422 0.390583 0.057 Uiso 1 1 calc R U . . .
C54B C 0.4019(4) -0.1678(3) 0.4185(3) 0.0373(15) Uani 1 1 d . . . . .
H54B H 0.402200 -0.147716 0.451140 0.045 Uiso 1 1 calc R U . . .
C55B C 0.8972(3) -0.1020(3) 0.2462(2) 0.0287(12) Uani 1 1 d . . . . .
H55B H 0.898879 -0.125751 0.277632 0.034 Uiso 1 1 calc R U . . .
C56B C 0.9334(4) -0.1338(4) 0.2082(3) 0.0374(15) Uani 1 1 d . . . . .
H56B H 0.960215 -0.176718 0.214198 0.045 Uiso 1 1 calc R U . . .
C57B C 0.9278(4) -0.0996(4) 0.1622(2) 0.0361(15) Uani 1 1 d . . . . .
H57B H 0.949955 -0.119737 0.135493 0.043 Uiso 1 1 calc R U . . .
C58B C 0.8900(3) -0.0360(4) 0.1544(2) 0.0293(12) Uani 1 1 d . . . . .
C59B C 0.8568(3) -0.0079(3) 0.19411(19) 0.0244(12) Uani 1 1 d . . . . .
C60B C 0.8168(3) 0.0565(3) 0.1875(2) 0.0215(10) Uani 1 1 d . . . . .
C61B C 0.8793(4) -0.0001(4) 0.1061(2) 0.0329(14) Uani 1 1 d . . . . .
H61B H 0.900339 -0.019267 0.078589 0.039 Uiso 1 1 calc R U . . .
C62B C 0.8402(4) 0.0599(4) 0.0994(2) 0.0342(15) Uani 1 1 d . . . . .
H62B H 0.833198 0.081961 0.066973 0.041 Uiso 1 1 calc R U . . .
C63B C 0.8086(3) 0.0914(4) 0.1400(2) 0.0289(13) Uani 1 1 d . . . . .
C64B C 0.7684(4) 0.1539(4) 0.1348(3) 0.0371(16) Uani 1 1 d . . . . .
H64B H 0.761059 0.178166 0.103302 0.045 Uiso 1 1 calc R U . . .
C65B C 0.7395(4) 0.1804(4) 0.1754(3) 0.0431(18) Uani 1 1 d . . . . .
H65B H 0.712729 0.223459 0.172654 0.052 Uiso 1 1 calc R U . . .
C66B C 0.7502(4) 0.1427(4) 0.2213(3) 0.0356(15) Uani 1 1 d . . . . .
H66B H 0.730208 0.161479 0.249303 0.043 Uiso 1 1 calc R U . . .
C67B C 0.7508(4) -0.1564(3) 0.5245(2) 0.0244(11) Uani 1 1 d . . . . .
H67B H 0.774435 -0.176937 0.498625 0.029 Uiso 1 1 calc R U . . .
C68B C 0.7522(4) -0.1930(3) 0.5708(2) 0.0296(13) Uani 1 1 d . . . . .
H68B H 0.775071 -0.237771 0.575418 0.036 Uiso 1 1 calc R U . . .
C69B C 0.7202(4) -0.1628(3) 0.6085(2) 0.0310(14) Uani 1 1 d . . . . .
H69B H 0.720311 -0.186602 0.639777 0.037 Uiso 1 1 calc R U . . .
C70B C 0.6872(3) -0.0967(3) 0.6011(2) 0.0260(12) Uani 1 1 d . . . . .
C71B C 0.6858(3) -0.0640(3) 0.5530(2) 0.0209(11) Uani 1 1 d . . . . .
C72B C 0.6535(3) 0.0046(3) 0.54436(19) 0.0205(10) Uani 1 1 d . . . . .
C73B C 0.6551(4) -0.0606(4) 0.6400(2) 0.0320(15) Uani 1 1 d . . . . .
H73B H 0.654777 -0.082599 0.671850 0.038 Uiso 1 1 calc R U . . .
C74B C 0.6253(3) 0.0040(4) 0.6319(2) 0.0293(13) Uani 1 1 d . . . . .
H74B H 0.604924 0.026852 0.658308 0.035 Uiso 1 1 calc R U . . .
C75B C 0.6241(3) 0.0382(3) 0.5843(2) 0.0241(12) Uani 1 1 d . . . . .
C76B C 0.5985(3) 0.1068(4) 0.5755(2) 0.0310(13) Uani 1 1 d . . . . .
H76B H 0.577832 0.131209 0.601097 0.037 Uiso 1 1 calc R U . . .
C77B C 0.6031(3) 0.1387(3) 0.5302(2) 0.0281(12) Uani 1 1 d . . . . .
H77B H 0.587854 0.185769 0.524526 0.034 Uiso 1 1 calc R U . . .
C78B C 0.6310(3) 0.1002(3) 0.4924(2) 0.0240(11) Uani 1 1 d . . . . .
H78B H 0.632357 0.122034 0.460528 0.029 Uiso 1 1 calc R U . . .
O1L O 0.2828(3) 0.2296(3) 0.0574(2) 0.0475(14) Uani 1 1 d D . . . .
H1OL H 0.311(4) 0.263(3) 0.060(4) 0.071 Uiso 1 1 d D U . . .
O2L O 0.3902(3) 0.1786(3) 0.0986(2) 0.0483(13) Uani 1 1 d . . . . .
C1L C 0.3227(4) 0.1761(4) 0.0791(3) 0.0423(17) Uani 1 1 d . . . . .
C2L C 0.2752(5) 0.1090(5) 0.0755(4) 0.060(3) Uani 1 1 d . . . . .
H2L H 0.220066 0.121252 0.076045 0.072 Uiso 1 1 calc R U . . .
C3L C 0.3041(6) 0.0620(5) 0.1212(4) 0.070(3) Uani 1 1 d . . . . .
H3LA H 0.271543 0.020424 0.119417 0.105 Uiso 1 1 calc R U . . .
H3LB H 0.301718 0.087191 0.152833 0.105 Uiso 1 1 calc R U . . .
H3LC H 0.357657 0.048230 0.120508 0.105 Uiso 1 1 calc R U . . .
C4L C 0.2796(6) 0.0710(4) 0.0253(3) 0.108(2) Uani 1 1 d G . . . .
C5L C 0.3415(5) 0.0787(4) -0.0004(3) 0.108(2) Uani 1 1 d G . . . .
H5L H 0.382962 0.108927 0.012736 0.129 Uiso 1 1 calc R U . . .
C6L C 0.3427(5) 0.0423(4) -0.0453(3) 0.108(2) Uani 1 1 d G . . . .
H6L H 0.385058 0.047646 -0.062910 0.129 Uiso 1 1 calc R U . . .
C7L C 0.2821(6) -0.0018(4) -0.0645(3) 0.108(2) Uani 1 1 d G . . . .
H7L H 0.282928 -0.026709 -0.095248 0.129 Uiso 1 1 calc R U . . .
C8L C 0.2202(5) -0.0096(4) -0.0388(3) 0.108(2) Uani 1 1 d G . . . .
H8L H 0.178700 -0.039784 -0.051939 0.129 Uiso 1 1 calc R U . . .
C9L C 0.2189(5) 0.0268(4) 0.0061(3) 0.108(2) Uani 1 1 d G . . . .
H9L H 0.176603 0.021496 0.023707 0.129 Uiso 1 1 calc R U . . .
O3L O 0.1752(3) 0.7483(3) 0.1617(2) 0.0478(14) Uani 1 1 d D . . . .
H3OL H 0.166(6) 0.7142(17) 0.1763(17) 0.072 Uiso 1 1 d D U . . .
O4L O 0.2789(4) 0.7448(3) 0.2195(3) 0.077(2) Uani 1 1 d . . . . .
C10L C 0.2413(4) 0.7726(3) 0.1846(2) 0.0287(12) Uani 1 1 d . . . . .
C11L C 0.2622(4) 0.8403(3) 0.1607(3) 0.0307(13) Uani 1 1 d . . . . .
H11L H 0.261061 0.831042 0.123646 0.037 Uiso 1 1 calc R U . . .
C12L C 0.3448(4) 0.8624(4) 0.1834(3) 0.0431(18) Uani 1 1 d . . . . .
H12G H 0.380677 0.824775 0.179072 0.065 Uiso 1 1 calc R U . . .
H12H H 0.347955 0.872355 0.219810 0.065 Uiso 1 1 calc R U . . .
H12I H 0.358442 0.904134 0.165888 0.065 Uiso 1 1 calc R U . . .
C13L C 0.2031(4) 0.8962(3) 0.1645(3) 0.0307(13) Uani 1 1 d . . . . .
C14L C 0.1513(4) 0.9157(4) 0.1218(3) 0.0471(18) Uani 1 1 d . . . . .
H14L H 0.152342 0.893946 0.089853 0.056 Uiso 1 1 calc R U . . .
C15L C 0.0970(4) 0.9679(6) 0.1261(4) 0.065(2) Uani 1 1 d . . . . .
H15L H 0.061794 0.982095 0.096690 0.078 Uiso 1 1 calc R U . . .
C16L C 0.0941(5) 0.9989(5) 0.1723(4) 0.063(3) Uani 1 1 d . . . . .
H16L H 0.056718 1.033788 0.174942 0.076 Uiso 1 1 calc R U . . .
C17L C 0.1451(5) 0.9793(4) 0.2141(4) 0.054(2) Uani 1 1 d . . . . .
H17L H 0.143589 1.001013 0.245913 0.064 Uiso 1 1 calc R U . . .
C18L C 0.2001(4) 0.9273(4) 0.2110(3) 0.0410(16) Uani 1 1 d . . . . .
H18L H 0.235032 0.913568 0.240604 0.049 Uiso 1 1 calc R U . . .
O5L O 0.8622(5) 0.2705(4) 0.3269(4) 0.031(2) Uani 0.5 1 d D . P G 1
H5OL H 0.862(10) 0.2290(9) 0.327(6) 0.047 Uiso 0.5 1 d D U P H 1
O6L O 0.7334(5) 0.2706(4) 0.3104(4) 0.0267(18) Uani 0.5 1 d . . P G 1
C19L C 0.7930(7) 0.3014(5) 0.3182(5) 0.025(2) Uani 0.5 1 d D . P G 1
C20L C 0.8011(13) 0.3815(7) 0.3193(8) 0.058(4) Uani 0.5 1 d D . P G 1
H20L H 0.846781 0.393512 0.345860 0.069 Uiso 0.5 1 calc R U P G 1
C21L C 0.7311(15) 0.4128(11) 0.3355(10) 0.092(6) Uani 0.5 1 d . . P G 1
H21G H 0.724375 0.460541 0.322760 0.138 Uiso 0.5 1 calc R U P G 1
H21H H 0.737678 0.412945 0.372790 0.138 Uiso 0.5 1 calc R U P G 1
H21I H 0.685408 0.385255 0.321480 0.138 Uiso 0.5 1 calc R U P G 1
C22L C 0.8206(12) 0.4016(12) 0.2672(11) 0.070(2) Uani 0.5 1 d . . P G 1
C23L C 0.8896(11) 0.4253(11) 0.2592(9) 0.070(2) Uani 0.5 1 d . . P G 1
H23L H 0.929533 0.432651 0.287606 0.085 Uiso 0.5 1 calc R U P G 1
C24L C 0.9039(11) 0.4393(11) 0.2103(9) 0.070(2) Uani 0.5 1 d . . P G 1
H24L H 0.953416 0.455657 0.206166 0.085 Uiso 0.5 1 calc R U P G 1
C25L C 0.8485(10) 0.4299(11) 0.1686(9) 0.070(2) Uani 0.5 1 d . . P G 1
H25L H 0.857762 0.445954 0.136476 0.085 Uiso 0.5 1 calc R U P G 1
C26L C 0.7793(11) 0.3979(11) 0.1715(10) 0.070(2) Uani 0.5 1 d . . P G 1
H26L H 0.748287 0.375130 0.143593 0.085 Uiso 0.5 1 calc R U P G 1
C27L C 0.7555(12) 0.4038(12) 0.2305(10) 0.070(2) Uani 0.5 1 d . . P G 1
H27L H 0.704300 0.408084 0.237221 0.085 Uiso 0.5 1 calc R U P G 1
O5K O 0.7894(9) 0.2536(5) 0.3069(5) 0.054(3) Uani 0.5 1 d D . P I 2
H5OK H 0.806(6) 0.215(4) 0.313(8) 0.082 Uiso 0.5 1 d D U P J 2
O6K O 0.8634(11) 0.2761(8) 0.2449(6) 0.088(5) Uani 0.5 1 d . . P I 2
C19K C 0.8178(15) 0.2936(9) 0.2728(8) 0.067(6) Uani 0.5 1 d . . P I 2
C20K C 0.7892(13) 0.3716(9) 0.2731(7) 0.058(4) Uani 0.5 1 d D . P I 2
H20K H 0.734572 0.365756 0.278309 0.069 Uiso 0.5 1 calc R U P I 2
C21K C 0.7790(17) 0.3888(12) 0.2182(11) 0.092(6) Uani 0.5 1 d D . P I 2
H21J H 0.731724 0.366845 0.200280 0.138 Uiso 0.5 1 calc R U P I 2
H21K H 0.823487 0.371692 0.204165 0.138 Uiso 0.5 1 calc R U P I 2
H21L H 0.775045 0.439337 0.213837 0.138 Uiso 0.5 1 calc R U P I 2
C22K C 0.8234(18) 0.3995(16) 0.3188(14) 0.101(4) Uani 0.5 1 d D . P I 2
C23K C 0.8059(16) 0.3924(13) 0.3665(10) 0.101(4) Uani 0.5 1 d D . P I 2
H23K H 0.761808 0.366486 0.371472 0.122 Uiso 0.5 1 calc R U P I 2
C24K C 0.8531(14) 0.4233(12) 0.4080(11) 0.101(4) Uani 0.5 1 d D . P I 2
H24K H 0.840111 0.419804 0.441122 0.122 Uiso 0.5 1 calc R U P I 2
C25K C 0.9184(14) 0.4589(13) 0.4011(10) 0.101(4) Uani 0.5 1 d D . P I 2
H25K H 0.952411 0.474789 0.430437 0.122 Uiso 0.5 1 calc R U P I 2
C26K C 0.9370(15) 0.4725(13) 0.3546(9) 0.101(4) Uani 0.5 1 d D . P I 2
H26K H 0.978530 0.501931 0.349646 0.122 Uiso 0.5 1 calc R U P I 2
C27K C 0.8897(14) 0.4396(12) 0.3156(11) 0.101(4) Uani 0.5 1 d D . P I 2
H27K H 0.902955 0.444142 0.282678 0.122 Uiso 0.5 1 calc R U P I 2
O7L O 0.4669(2) 0.0058(2) 0.45467(19) 0.0359(10) Uani 1 1 d D . . . .
H7OL H 0.501(3) -0.022(3) 0.454(2) 0.054 Uiso 1 1 d D U . . .
O8L O 0.4474(3) -0.0529(3) 0.5242(2) 0.0498(13) Uani 1 1 d . . . . .
C28L C 0.4320(4) -0.0064(3) 0.4940(2) 0.0333(13) Uani 1 1 d . . . . .
C29L C 0.3665(4) 0.0463(3) 0.4944(3) 0.0363(14) Uani 1 1 d . . . . .
H29L H 0.385209 0.092871 0.485254 0.044 Uiso 1 1 calc R U . . .
C30L C 0.3434(6) 0.0518(5) 0.5467(3) 0.059(2) Uani 1 1 d . . . . .
H30G H 0.298768 0.082857 0.544777 0.088 Uiso 1 1 calc R U . . .
H30H H 0.386743 0.070575 0.571046 0.088 Uiso 1 1 calc R U . . .
H30I H 0.329845 0.005672 0.557915 0.088 Uiso 1 1 calc R U . . .
C31L C 0.3010(4) 0.0245(3) 0.4529(2) 0.0311(12) Uani 1 1 d . . . . .
C32L C 0.2439(4) -0.0229(4) 0.4604(3) 0.0401(15) Uani 1 1 d . . . . .
H32L H 0.243792 -0.040877 0.493599 0.048 Uiso 1 1 calc R U . . .
C33L C 0.1880(4) -0.0440(4) 0.4209(3) 0.0451(17) Uani 1 1 d . . . . .
H33L H 0.149694 -0.076084 0.427283 0.054 Uiso 1 1 calc R U . . .
C34L C 0.1862(4) -0.0198(4) 0.3723(3) 0.0444(17) Uani 1 1 d . . . . .
H34L H 0.147695 -0.035472 0.345141 0.053 Uiso 1 1 calc R U . . .
C35L C 0.2414(4) 0.0280(4) 0.3633(3) 0.0419(16) Uani 1 1 d . . . . .
H35L H 0.240449 0.046072 0.329980 0.050 Uiso 1 1 calc R U . . .
C36L C 0.2984(4) 0.0494(4) 0.4035(3) 0.0379(15) Uani 1 1 d . . . . .
H36L H 0.336411 0.081778 0.397029 0.045 Uiso 1 1 calc R U . . .
O9L O 0.3137(3) 0.2399(3) 0.6439(2) 0.0517(14) Uani 1 1 d D . . . .
H9OL H 0.318(5) 0.271(4) 0.624(3) 0.078 Uiso 1 1 d D U . . .
O10L O 0.2014(4) 0.2170(3) 0.5958(3) 0.082(2) Uani 1 1 d . . . . .
C37L C 0.2500(5) 0.2033(4) 0.6318(3) 0.0440(17) Uani 1 1 d . . . . .
C38L C 0.2477(5) 0.1412(4) 0.6672(3) 0.0446(18) Uani 1 1 d . . . . .
H38L H 0.291690 0.109843 0.663157 0.053 Uiso 1 1 calc R U . . .
C39L C 0.1719(7) 0.0995(5) 0.6514(4) 0.076(3) Uani 1 1 d . . . . .
H39J H 0.168301 0.083494 0.616125 0.114 Uiso 1 1 calc R U . . .
H39K H 0.127621 0.129325 0.654104 0.114 Uiso 1 1 calc R U . . .
H39L H 0.171931 0.059282 0.673984 0.114 Uiso 1 1 calc R U . . .
C40L C 0.2577(4) 0.1621(3) 0.7229(3) 0.0329(14) Uani 1 1 d . . . . .
C41L C 0.2178(4) 0.2172(4) 0.7385(3) 0.0368(15) Uani 1 1 d . . . . .
H41L H 0.185458 0.244603 0.713882 0.044 Uiso 1 1 calc R U . . .
C42L C 0.2242(4) 0.2333(4) 0.7902(3) 0.0440(18) Uani 1 1 d . . . . .
H42L H 0.196046 0.271169 0.800706 0.053 Uiso 1 1 calc R U . . .
C43L C 0.2714(4) 0.1943(5) 0.8257(3) 0.0478(19) Uani 1 1 d . . . . .
H43L H 0.275199 0.204849 0.860914 0.057 Uiso 1 1 calc R U . . .
C44L C 0.3129(5) 0.1403(5) 0.8110(3) 0.056(2) Uani 1 1 d . . . . .
H44L H 0.346427 0.114223 0.835838 0.068 Uiso 1 1 calc R U . . .
C45L C 0.3059(5) 0.1237(5) 0.7595(3) 0.050(2) Uani 1 1 d . . . . .
H45L H 0.334308 0.085729 0.749288 0.061 Uiso 1 1 calc R U . . .

loop_
_atom_site_aniso_label
_atom_site_aniso_U_11
_atom_site_aniso_U_22
_atom_site_aniso_U_33
_atom_site_aniso_U_23
_atom_site_aniso_U_13
_atom_site_aniso_U_12
Tb1A 0.01642(9) 0.01729(11) 0.01093(9) -0.00332(9) 0.00256(7) -0.00016(11)
Tb2A 0.01720(10) 0.01487(14) 0.01103(10) -0.00133(8) 0.00211(8) 0.00026(9)
O1A 0.0187(19) 0.024(2) 0.024(2) -0.0067(16) 0.0065(15) -0.0040(16)
O2A 0.0233(19) 0.0190(19) 0.0187(18) -0.0018(15) 0.0061(15) -0.0007(16)
O3A 0.0215(18) 0.0173(18) 0.0135(16) 0.0024(13) 0.0035(13) -0.0012(14)
O4A 0.030(2) 0.0211(19) 0.0169(18) -0.0009(15) 0.0062(15) 0.0066(16)
O5A 0.0191(17) 0.0235(19) 0.0162(17) -0.0056(15) 0.0044(14) -0.0046(15)
O6A 0.0195(18) 0.031(2) 0.021(2) -0.0083(16) 0.0070(15) -0.0035(16)
O7A 0.028(2) 0.0168(18) 0.0118(17) 0.0006(14) 0.0003(14) 0.0017(15)
O8A 0.029(2) 0.028(2) 0.0191(19) 0.0056(16) 0.0078(16) 0.0140(17)
O9A 0.027(2) 0.022(2) 0.0199(19) 0.0003(15) 0.0035(15) 0.0102(16)
O10A 0.0194(19) 0.030(2) 0.029(2) -0.0018(17) 0.0075(16) 0.0065(17)
O11A 0.0225(19) 0.0157(18) 0.0218(19) 0.0002(14) 0.0023(15) 0.0001(15)
O12A 0.0216(19) 0.018(2) 0.032(2) 0.0003(16) 0.0018(16) 0.0003(15)
N1A 0.019(2) 0.0095(18) 0.0143(19) -0.0038(15) 0.0043(15) 0.0022(15)
N2A 0.026(2) 0.026(2) 0.016(2) -0.0068(17) 0.0061(17) -0.0107(19)
N3A 0.024(2) 0.020(2) 0.018(2) 0.0037(17) 0.0041(17) 0.0006(18)
N4A 0.022(2) 0.020(2) 0.015(2) -0.0010(17) 0.0010(16) 0.0021(18)
C1A 0.021(3) 0.013(2) 0.020(3) -0.0050(19) 0.003(2) 0.001(2)
C2A 0.025(3) 0.032(3) 0.023(3) -0.008(2) -0.001(2) -0.007(2)
C3A 0.040(4) 0.057(5) 0.064(6) 0.014(4) -0.023(4) -0.011(4)
C5A 0.025(6) 0.032(7) 0.055(8) 0.001(6) 0.006(6) -0.011(5)
C6A 0.026(7) 0.059(9) 0.053(9) 0.000(7) 0.013(6) -0.013(6)
C7A 0.029(7) 0.064(9) 0.031(7) -0.007(6) 0.014(5) -0.009(6)
C8A 0.052(8) 0.024(8) 0.043(7) -0.012(6) 0.004(6) -0.015(6)
C9A 0.036(7) 0.066(10) 0.039(7) -0.022(7) 0.011(6) -0.018(7)
C4A 0.030(3) 0.065(4) 0.041(3) 0.008(3) -0.008(2) -0.028(3)
C5C 0.030(3) 0.065(4) 0.041(3) 0.008(3) -0.008(2) -0.028(3)
C6C 0.030(3) 0.065(4) 0.041(3) 0.008(3) -0.008(2) -0.028(3)
C7C 0.030(3) 0.065(4) 0.041(3) 0.008(3) -0.008(2) -0.028(3)
C8C 0.030(3) 0.065(4) 0.041(3) 0.008(3) -0.008(2) -0.028(3)
C9C 0.030(3) 0.065(4) 0.041(3) 0.008(3) -0.008(2) -0.028(3)
C10A 0.015(2) 0.018(2) 0.016(2) -0.0007(19) -0.0003(18) -0.0001(18)
C11A 0.023(3) 0.022(3) 0.019(3) 0.002(2) 0.008(2) 0.006(2)
C12A 0.024(3) 0.025(3) 0.033(3) 0.004(2) 0.008(2) 0.004(2)
C13A 0.025(3) 0.016(2) 0.021(3) 0.0008(19) 0.004(2) 0.007(2)
C14A 0.026(3) 0.025(3) 0.033(3) 0.009(2) -0.002(2) 0.003(2)
C15A 0.040(4) 0.027(3) 0.047(4) 0.014(3) 0.003(3) -0.001(3)
C16A 0.035(3) 0.021(3) 0.055(4) 0.006(3) 0.014(3) 0.001(3)
C17A 0.027(3) 0.028(3) 0.054(4) 0.003(3) 0.001(3) -0.003(3)
C18A 0.032(3) 0.027(3) 0.031(3) 0.004(2) -0.006(3) -0.001(2)
C19A 0.018(2) 0.016(2) 0.016(2) -0.0078(19) 0.0015(18) -0.0012(19)
C21A 0.027(3) 0.031(3) 0.033(3) -0.004(3) -0.001(2) -0.017(2)
C20A 0.025(3) 0.038(4) 0.025(3) -0.015(3) 0.005(2) -0.016(3)
C22A 0.0177(19) 0.020(2) 0.022(2) 0.0003(17) -0.0061(16) 0.0023(15)
C23A 0.0177(19) 0.020(2) 0.022(2) 0.0003(17) -0.0061(16) 0.0023(15)
C24A 0.0177(19) 0.020(2) 0.022(2) 0.0003(17) -0.0061(16) 0.0023(15)
C25A 0.0177(19) 0.020(2) 0.022(2) 0.0003(17) -0.0061(16) 0.0023(15)
C26A 0.0177(19) 0.020(2) 0.022(2) 0.0003(17) -0.0061(16) 0.0023(15)
C27A 0.0177(19) 0.020(2) 0.022(2) 0.0003(17) -0.0061(16) 0.0023(15)
C22C 0.049(4) 0.096(7) 0.071(6) 0.020(5) -0.012(4) -0.010(5)
C23C 0.049(4) 0.096(7) 0.071(6) 0.020(5) -0.012(4) -0.010(5)
C24C 0.049(4) 0.096(7) 0.071(6) 0.020(5) -0.012(4) -0.010(5)
C25C 0.049(4) 0.096(7) 0.071(6) 0.020(5) -0.012(4) -0.010(5)
C26C 0.049(4) 0.096(7) 0.071(6) 0.020(5) -0.012(4) -0.010(5)
C27C 0.049(4) 0.096(7) 0.071(6) 0.020(5) -0.012(4) -0.010(5)
C28A 0.020(2) 0.022(3) 0.017(2) -0.001(2) 0.0022(19) -0.001(2)
C29A 0.016(2) 0.021(2) 0.017(2) -0.0007(19) -0.0008(18) 0.0064(19)
C30A 0.025(3) 0.031(3) 0.028(3) 0.004(2) 0.007(2) 0.007(2)
C31A 0.020(2) 0.021(3) 0.024(3) 0.001(2) 0.002(2) 0.007(2)
C32A 0.032(3) 0.033(4) 0.045(4) 0.005(3) -0.007(3) 0.000(3)
C33A 0.030(4) 0.036(4) 0.075(6) 0.002(4) -0.008(4) -0.003(3)
C34A 0.031(3) 0.025(3) 0.080(6) 0.003(3) 0.021(4) 0.001(3)
C35A 0.048(4) 0.029(3) 0.045(4) 0.010(3) 0.020(3) 0.007(3)
C36A 0.036(3) 0.022(3) 0.029(3) 0.004(2) 0.010(2) 0.011(2)
C37A 0.023(3) 0.034(3) 0.019(3) 0.002(2) 0.009(2) 0.012(2)
C38A 0.032(3) 0.029(3) 0.029(3) 0.008(2) 0.013(2) 0.017(2)
C39A 0.038(4) 0.077(6) 0.031(4) 0.013(4) 0.010(3) 0.031(4)
C40A 0.025(3) 0.028(3) 0.025(3) 0.003(2) 0.009(2) 0.016(2)
C41A 0.027(3) 0.026(3) 0.039(4) 0.000(3) 0.007(3) 0.011(2)
C42A 0.035(3) 0.046(4) 0.027(3) -0.004(3) 0.001(3) 0.014(3)
C43A 0.033(3) 0.063(5) 0.029(3) 0.008(3) 0.012(3) 0.022(3)
C44A 0.036(3) 0.041(4) 0.046(4) 0.013(3) 0.019(3) 0.004(3)
C45A 0.027(3) 0.042(4) 0.028(3) 0.001(3) 0.005(2) 0.003(3)
C46A 0.018(2) 0.022(3) 0.014(2) 0.0037(19) 0.0015(18) 0.005(2)
C47A 0.029(3) 0.030(3) 0.023(3) -0.002(2) 0.006(2) 0.011(2)
C48A 0.047(4) 0.087(6) 0.040(4) 0.026(4) 0.023(3) 0.035(4)
C49A 0.023(3) 0.024(3) 0.022(3) 0.000(2) 0.004(2) 0.013(2)
C50A 0.029(3) 0.022(3) 0.034(3) 0.001(2) 0.003(2) 0.005(2)
C51A 0.052(4) 0.029(3) 0.037(4) 0.009(3) 0.012(3) 0.014(3)
C52A 0.047(4) 0.043(4) 0.025(3) 0.001(3) -0.001(3) 0.022(3)
C53A 0.033(3) 0.044(4) 0.044(4) -0.012(3) -0.006(3) 0.007(3)
C54A 0.033(3) 0.025(3) 0.041(4) -0.001(3) 0.000(3) 0.000(2)
C55A 0.021(2) 0.014(2) 0.020(2) -0.0042(19) 0.0057(19) 0.0013(19)
C56A 0.022(2) 0.017(2) 0.022(3) -0.0104(19) 0.002(2) -0.0041(19)
C57A 0.023(2) 0.022(3) 0.016(2) -0.009(2) 0.0003(19) -0.002(2)
C58A 0.013(2) 0.021(2) 0.020(2) -0.0063(18) 0.0024(17) 0.0009(18)
C59A 0.0168(19) 0.015(2) 0.014(2) -0.004(2) 0.0035(15) 0.006(2)
C60A 0.020(2) 0.031(3) 0.018(2) -0.003(2) 0.0128(19) -0.008(2)
C61A 0.022(2) 0.026(3) 0.014(2) -0.0033(19) 0.0044(18) 0.000(2)
C62A 0.022(3) 0.024(3) 0.018(2) 0.003(2) 0.005(2) -0.003(2)
C63A 0.023(2) 0.025(3) 0.022(3) -0.005(2) 0.009(2) -0.005(2)
C64A 0.048(4) 0.038(4) 0.030(3) -0.014(3) 0.017(3) -0.022(3)
C65A 0.067(5) 0.046(4) 0.035(4) -0.020(3) 0.024(3) -0.042(4)
C66A 0.049(4) 0.040(4) 0.025(3) -0.015(3) 0.016(3) -0.027(3)
C67A 0.046(4) 0.027(3) 0.024(3) 0.001(2) 0.008(3) -0.009(3)
C68A 0.064(5) 0.034(4) 0.034(4) 0.003(3) 0.011(3) -0.024(3)
C69A 0.060(5) 0.034(4) 0.032(4) 0.012(3) 0.011(3) -0.016(3)
C70A 0.032(3) 0.033(3) 0.019(3) 0.008(2) 0.004(2) 0.000(3)
C71A 0.029(3) 0.020(3) 0.014(2) -0.0031(19) 0.006(2) 0.001(2)
C72A 0.018(2) 0.019(3) 0.020(2) 0.000(2) 0.0028(18) 0.005(2)
C73A 0.043(4) 0.043(4) 0.022(3) 0.007(3) 0.009(3) -0.002(3)
C74A 0.038(3) 0.045(4) 0.017(3) 0.002(3) 0.009(2) 0.006(3)
C75A 0.024(3) 0.031(3) 0.017(2) 0.000(2) 0.002(2) 0.005(2)
C76A 0.031(3) 0.036(3) 0.016(3) -0.006(2) 0.000(2) 0.013(3)
C77A 0.036(3) 0.023(3) 0.018(3) -0.006(2) -0.003(2) 0.006(2)
C78A 0.025(3) 0.014(2) 0.019(2) -0.0020(19) -0.002(2) 0.001(2)
Tb1B 0.01917(11) 0.01607(14) 0.01360(11) 0.00193(9) 0.00529(8) 0.00234(9)
Tb2B 0.02067(10) 0.01464(10) 0.01015(9) 0.00045(9) 0.00312(7) 0.00022(11)
O1B 0.0240(19) 0.0179(18) 0.0157(17) 0.0028(14) 0.0011(14) 0.0060(15)
O2B 0.0196(19) 0.0191(19) 0.0201(19) 0.0036(15) 0.0034(15) 0.0011(15)
O3B 0.0189(17) 0.0194(18) 0.0133(16) -0.0005(13) 0.0025(13) -0.0001(14)
O4B 0.0241(18) 0.030(2) 0.0107(16) 0.0002(14) 0.0037(13) -0.0019(15)
O5B 0.027(2) 0.0162(19) 0.0192(19) 0.0039(15) 0.0073(16) 0.0035(16)
O6B 0.028(2) 0.0200(19) 0.0160(18) 0.0052(15) 0.0066(15) 0.0091(16)
O7B 0.0228(18) 0.0189(19) 0.0121(16) -0.0011(13) 0.0017(14) 0.0005(14)
O8B 0.029(2) 0.029(2) 0.0160(18) 0.0005(16) 0.0020(15) -0.0080(17)
O10B 0.034(2) 0.020(2) 0.031(2) 0.0018(17) 0.0156(18) 0.0071(17)
O9B 0.029(2) 0.0160(19) 0.038(2) -0.0048(17) 0.0111(18) 0.0016(16)
O11B 0.0242(19) 0.0203(19) 0.029(2) -0.0013(16) 0.0048(16) -0.0034(16)
O12B 0.0249(19) 0.0213(19) 0.0175(18) -0.0029(14) 0.0060(15) -0.0058(15)
N1B 0.0195(18) 0.024(2) 0.0184(19) -0.0001(18) 0.0062(15) 0.0001(18)
N2B 0.028(2) 0.027(3) 0.024(2) 0.009(2) 0.0097(19) 0.002(2)
N3B 0.020(2) 0.019(2) 0.0128(19) 0.0011(16) 0.0001(16) -0.0025(17)
N4B 0.022(2) 0.021(2) 0.014(2) -0.0033(16) 0.0023(16) 0.0015(17)
C1B 0.019(2) 0.012(2) 0.020(2) 0.0001(18) 0.0029(19) 0.0023(18)
C2B 0.023(3) 0.024(3) 0.022(3) 0.007(2) 0.002(2) 0.006(2)
C3B 0.028(3) 0.055(4) 0.025(3) -0.003(3) 0.004(2) 0.004(3)
C4B 0.023(3) 0.032(3) 0.028(3) -0.001(2) -0.004(2) 0.010(2)
C5B 0.039(4) 0.035(4) 0.052(4) -0.005(3) -0.006(3) 0.014(3)
C6B 0.060(5) 0.048(5) 0.060(5) -0.020(4) -0.012(4) 0.032(4)
C7B 0.037(4) 0.083(7) 0.041(4) -0.022(4) -0.005(3) 0.032(4)
C8B 0.028(3) 0.077(6) 0.032(4) -0.012(4) 0.005(3) 0.009(3)
C9B 0.031(3) 0.036(4) 0.035(3) -0.002(3) 0.007(3) 0.009(3)
C10B 0.022(2) 0.017(2) 0.011(2) 0.0005(18) 0.0044(18) 0.005(2)
C11B 0.024(3) 0.017(2) 0.017(2) -0.0001(19) 0.0002(19) -0.001(2)
C12B 0.029(3) 0.024(3) 0.027(3) -0.010(2) -0.003(2) 0.005(2)
C13B 0.018(2) 0.021(2) 0.021(2) -0.003(2) 0.0027(19) -0.0042(19)
C14B 0.021(2) 0.031(3) 0.025(3) 0.003(2) 0.0041(19) 0.002(2)
C15B 0.025(3) 0.027(3) 0.040(3) 0.001(3) -0.004(2) 0.005(2)
C16B 0.019(3) 0.031(3) 0.057(4) -0.015(3) -0.001(3) 0.004(2)
C17B 0.026(3) 0.037(3) 0.040(3) -0.015(3) 0.011(2) 0.001(2)
C18B 0.028(3) 0.026(3) 0.026(3) -0.006(2) 0.008(2) -0.004(2)
C19B 0.021(2) 0.014(2) 0.016(2) -0.0016(18) 0.0016(19) 0.004(2)
C20B 0.021(3) 0.016(2) 0.019(2) 0.0039(19) 0.003(2) 0.004(2)
C21B 0.033(3) 0.029(3) 0.021(3) 0.006(2) 0.003(2) 0.009(2)
C22B 0.020(2) 0.017(2) 0.022(3) 0.0032(19) 0.0023(19) 0.0067(19)
C23B 0.042(4) 0.022(3) 0.046(4) -0.005(3) 0.012(3) 0.003(3)
C24B 0.058(5) 0.023(3) 0.051(4) -0.010(3) 0.004(4) 0.008(3)
C25B 0.061(5) 0.042(4) 0.025(3) -0.008(3) 0.006(3) 0.030(4)
C26B 0.055(5) 0.054(5) 0.028(3) 0.008(3) 0.017(3) 0.029(4)
C27B 0.038(3) 0.034(3) 0.025(3) 0.010(3) 0.014(3) 0.016(3)
C28B 0.020(2) 0.016(2) 0.023(3) 0.000(2) 0.001(2) -0.001(2)
C29B 0.028(3) 0.029(3) 0.027(3) -0.004(2) 0.005(2) -0.014(2)
C30B 0.036(4) 0.038(4) 0.053(5) 0.001(3) -0.003(3) -0.011(3)
C31B 0.031(3) 0.024(3) 0.022(3) -0.002(2) 0.004(2) -0.012(2)
C32B 0.049(4) 0.037(4) 0.024(3) -0.007(3) 0.005(3) -0.012(3)
C33B 0.075(6) 0.041(4) 0.031(4) -0.013(3) 0.022(4) -0.012(4)
C34B 0.060(5) 0.029(4) 0.069(6) -0.008(4) 0.026(4) 0.002(3)
C35B 0.053(5) 0.029(4) 0.057(5) 0.001(3) -0.002(4) 0.000(3)
C36B 0.048(4) 0.027(3) 0.029(3) -0.002(2) 0.002(3) -0.002(3)
C37B 0.034(3) 0.017(3) 0.031(3) -0.004(2) 0.017(3) 0.001(2)
C38B 0.040(4) 0.022(3) 0.064(5) -0.008(3) 0.034(4) -0.010(3)
C39B 0.046(4) 0.035(4) 0.057(5) -0.006(3) 0.031(4) -0.005(3)
C40B 0.032(3) 0.018(3) 0.035(3) -0.005(2) 0.013(2) -0.005(2)
C41B 0.032(3) 0.018(3) 0.035(3) -0.005(2) 0.013(2) -0.005(2)
C42B 0.032(3) 0.018(3) 0.035(3) -0.005(2) 0.013(2) -0.005(2)
C43B 0.032(3) 0.018(3) 0.035(3) -0.005(2) 0.013(2) -0.005(2)
C44B 0.032(3) 0.018(3) 0.035(3) -0.005(2) 0.013(2) -0.005(2)
C45B 0.032(3) 0.018(3) 0.035(3) -0.005(2) 0.013(2) -0.005(2)
C40D 0.057(5) 0.038(4) 0.071(7) -0.025(5) 0.040(5) -0.026(4)
C41D 0.057(5) 0.038(4) 0.071(7) -0.025(5) 0.040(5) -0.026(4)
C42D 0.057(5) 0.038(4) 0.071(7) -0.025(5) 0.040(5) -0.026(4)
C43D 0.057(5) 0.038(4) 0.071(7) -0.025(5) 0.040(5) -0.026(4)
C44D 0.057(5) 0.038(4) 0.071(7) -0.025(5) 0.040(5) -0.026(4)
C45D 0.057(5) 0.038(4) 0.071(7) -0.025(5) 0.040(5) -0.026(4)
C46B 0.022(2) 0.021(3) 0.013(2) -0.0014(19) 0.0009(19) -0.004(2)
C47B 0.028(3) 0.025(3) 0.019(3) 0.001(2) 0.007(2) -0.008(2)
C48B 0.032(3) 0.032(3) 0.031(3) 0.013(3) 0.001(2) -0.008(2)
C49B 0.023(3) 0.017(3) 0.029(3) 0.001(2) 0.004(2) -0.006(2)
C50B 0.034(3) 0.026(3) 0.030(3) -0.001(2) 0.000(3) -0.005(2)
C51B 0.049(4) 0.035(4) 0.040(4) 0.002(3) -0.012(3) -0.012(3)
C52B 0.030(4) 0.036(4) 0.082(6) 0.018(4) -0.017(4) -0.015(3)
C53B 0.025(3) 0.031(3) 0.087(6) 0.011(4) 0.009(3) -0.005(3)
C54B 0.033(3) 0.025(3) 0.058(4) 0.001(3) 0.018(3) -0.005(2)
C55B 0.031(3) 0.036(3) 0.019(3) 0.001(2) 0.003(2) 0.007(2)
C56B 0.039(4) 0.040(4) 0.035(4) 0.000(3) 0.013(3) 0.016(3)
C57B 0.039(3) 0.049(4) 0.022(3) -0.012(3) 0.010(3) -0.003(3)
C58B 0.026(2) 0.045(3) 0.017(2) -0.003(3) 0.0058(18) -0.008(3)
C59B 0.027(3) 0.038(3) 0.007(2) 0.001(2) -0.0006(18) -0.006(2)
C60B 0.018(2) 0.027(3) 0.019(2) 0.005(2) 0.0015(19) -0.005(2)
C61B 0.034(3) 0.051(4) 0.015(3) -0.005(3) 0.009(2) -0.013(3)
C62B 0.028(3) 0.058(4) 0.017(3) 0.001(3) 0.004(2) -0.019(3)
C63B 0.023(3) 0.044(4) 0.021(3) 0.006(2) 0.005(2) -0.014(3)
C64B 0.035(3) 0.046(4) 0.031(3) 0.022(3) 0.005(3) -0.006(3)
C65B 0.043(4) 0.043(4) 0.047(4) 0.030(3) 0.016(3) 0.010(3)
C66B 0.041(4) 0.029(3) 0.040(4) 0.022(3) 0.019(3) 0.013(3)
C67B 0.031(3) 0.023(3) 0.020(3) 0.004(2) 0.002(2) 0.001(2)
C68B 0.037(3) 0.024(3) 0.026(3) 0.010(2) 0.001(2) 0.001(2)
C69B 0.040(3) 0.034(3) 0.018(3) 0.010(2) 0.003(2) -0.010(3)
C70B 0.026(3) 0.035(3) 0.017(3) 0.002(2) 0.005(2) -0.006(2)
C71B 0.023(3) 0.024(3) 0.015(2) 0.003(2) 0.0006(19) -0.002(2)
C72B 0.031(3) 0.017(2) 0.013(2) -0.0076(19) 0.0029(19) -0.009(2)
C73B 0.033(3) 0.050(4) 0.014(3) -0.002(2) 0.007(2) -0.013(3)
C74B 0.028(3) 0.043(4) 0.019(3) -0.010(3) 0.012(2) -0.011(3)
C75B 0.018(2) 0.039(3) 0.015(2) -0.007(2) 0.0034(18) 0.001(2)
C76B 0.027(3) 0.041(4) 0.026(3) -0.012(3) 0.008(2) 0.006(3)
C77B 0.029(3) 0.022(3) 0.033(3) -0.007(2) 0.004(2) 0.008(2)
C78B 0.025(3) 0.025(3) 0.022(3) -0.005(2) 0.006(2) 0.004(2)
O1L 0.032(3) 0.037(3) 0.066(4) 0.020(3) -0.014(2) -0.002(2)
O2L 0.028(2) 0.050(3) 0.064(4) 0.014(3) -0.001(2) 0.006(2)
C1L 0.037(4) 0.041(4) 0.047(4) 0.014(3) 0.002(3) 0.006(3)
C2L 0.040(4) 0.046(5) 0.084(7) 0.032(5) -0.015(4) -0.002(4)
C3L 0.058(5) 0.056(6) 0.088(7) 0.040(5) -0.011(5) -0.003(5)
C4L 0.134(5) 0.062(3) 0.102(4) 0.008(3) -0.048(4) 0.017(3)
C5L 0.134(5) 0.062(3) 0.102(4) 0.008(3) -0.048(4) 0.017(3)
C6L 0.134(5) 0.062(3) 0.102(4) 0.008(3) -0.048(4) 0.017(3)
C7L 0.134(5) 0.062(3) 0.102(4) 0.008(3) -0.048(4) 0.017(3)
C8L 0.134(5) 0.062(3) 0.102(4) 0.008(3) -0.048(4) 0.017(3)
C9L 0.134(5) 0.062(3) 0.102(4) 0.008(3) -0.048(4) 0.017(3)
O3L 0.045(3) 0.032(3) 0.059(3) 0.020(2) -0.013(2) -0.022(2)
O4L 0.081(5) 0.046(3) 0.081(5) 0.027(3) -0.049(4) -0.034(3)
C10L 0.032(3) 0.022(3) 0.029(3) 0.000(2) -0.003(2) -0.004(2)
C11L 0.037(3) 0.022(3) 0.035(3) -0.004(2) 0.011(3) -0.009(2)
C12L 0.030(3) 0.026(3) 0.075(5) -0.006(3) 0.015(3) -0.009(3)
C13L 0.029(3) 0.020(3) 0.044(4) 0.003(2) 0.009(3) -0.008(2)
C14L 0.035(4) 0.051(5) 0.054(5) 0.004(4) 0.003(3) -0.009(3)
C15L 0.031(3) 0.072(6) 0.086(7) 0.020(6) -0.004(4) 0.004(4)
C16L 0.044(4) 0.049(5) 0.100(8) 0.014(5) 0.022(5) 0.006(4)
C17L 0.047(4) 0.043(5) 0.074(6) -0.004(4) 0.018(4) 0.000(3)
C18L 0.044(4) 0.029(3) 0.053(4) -0.001(3) 0.015(3) -0.002(3)
O5L 0.015(4) 0.012(3) 0.065(6) 0.004(4) 0.004(4) 0.004(3)
O6L 0.019(4) 0.023(4) 0.043(5) 0.002(4) 0.017(4) 0.002(3)
C19L 0.027(6) 0.013(5) 0.035(6) -0.002(4) 0.010(5) 0.004(4)
C20L 0.072(9) 0.042(7) 0.056(7) 0.007(6) 0.003(7) 0.032(6)
C21L 0.116(14) 0.056(9) 0.120(15) 0.013(9) 0.060(12) 0.058(9)
C22L 0.047(4) 0.069(5) 0.095(7) 0.031(5) 0.014(4) 0.001(4)
C23L 0.047(4) 0.069(5) 0.095(7) 0.031(5) 0.014(4) 0.001(4)
C24L 0.047(4) 0.069(5) 0.095(7) 0.031(5) 0.014(4) 0.001(4)
C25L 0.047(4) 0.069(5) 0.095(7) 0.031(5) 0.014(4) 0.001(4)
C26L 0.047(4) 0.069(5) 0.095(7) 0.031(5) 0.014(4) 0.001(4)
C27L 0.047(4) 0.069(5) 0.095(7) 0.031(5) 0.014(4) 0.001(4)
O5K 0.092(10) 0.022(5) 0.052(7) 0.002(5) 0.020(7) 0.003(6)
O6K 0.146(16) 0.051(8) 0.079(11) 0.013(7) 0.047(11) 0.010(9)
C19K 0.116(18) 0.030(8) 0.052(11) 0.004(7) 0.007(11) 0.010(10)
C20K 0.072(9) 0.042(7) 0.056(7) 0.007(6) 0.003(7) 0.032(6)
C21K 0.116(14) 0.056(9) 0.120(15) 0.013(9) 0.060(12) 0.058(9)
C22K 0.098(8) 0.068(7) 0.125(10) -0.008(7) -0.020(7) 0.023(6)
C23K 0.098(8) 0.068(7) 0.125(10) -0.008(7) -0.020(7) 0.023(6)
C24K 0.098(8) 0.068(7) 0.125(10) -0.008(7) -0.020(7) 0.023(6)
C25K 0.098(8) 0.068(7) 0.125(10) -0.008(7) -0.020(7) 0.023(6)
C26K 0.098(8) 0.068(7) 0.125(10) -0.008(7) -0.020(7) 0.023(6)
C27K 0.098(8) 0.068(7) 0.125(10) -0.008(7) -0.020(7) 0.023(6)
O7L 0.028(2) 0.030(2) 0.051(3) 0.007(2) 0.0103(19) 0.0039(18)
O8L 0.067(3) 0.039(3) 0.042(3) 0.011(2) 0.008(3) 0.011(3)
C28L 0.039(3) 0.027(3) 0.033(3) -0.003(3) 0.003(3) -0.002(3)
C29L 0.051(4) 0.025(3) 0.034(3) -0.001(3) 0.010(3) 0.005(3)
C30L 0.081(6) 0.059(5) 0.039(4) -0.010(4) 0.016(4) 0.015(5)
C31L 0.032(3) 0.029(3) 0.035(3) -0.001(3) 0.014(2) 0.003(2)
C32L 0.047(4) 0.032(4) 0.044(4) 0.009(3) 0.015(3) 0.000(3)
C33L 0.036(3) 0.038(4) 0.062(5) 0.009(4) 0.012(3) -0.004(3)
C34L 0.034(3) 0.045(4) 0.053(4) 0.004(3) 0.004(3) -0.001(3)
C35L 0.033(3) 0.053(4) 0.042(4) 0.009(3) 0.013(3) 0.006(3)
C36L 0.028(3) 0.046(4) 0.042(4) 0.006(3) 0.015(3) 0.000(3)
O9L 0.057(3) 0.057(4) 0.041(3) 0.020(3) 0.011(3) -0.002(3)
O10L 0.077(5) 0.052(4) 0.103(6) 0.036(4) -0.027(4) -0.016(3)
C37L 0.057(5) 0.029(3) 0.047(4) 0.004(3) 0.013(4) 0.010(3)
C38L 0.069(5) 0.024(3) 0.046(4) 0.010(3) 0.023(4) 0.011(3)
C39L 0.133(10) 0.031(4) 0.059(6) -0.002(4) 0.003(6) -0.030(5)
C40L 0.030(3) 0.028(3) 0.043(4) -0.001(3) 0.015(3) -0.001(2)
C41L 0.030(3) 0.030(3) 0.051(4) -0.006(3) 0.007(3) -0.007(3)
C42L 0.041(4) 0.035(4) 0.060(5) -0.018(3) 0.020(3) -0.013(3)
C43L 0.041(4) 0.060(5) 0.044(4) -0.006(4) 0.013(3) -0.016(4)
C44L 0.047(5) 0.078(6) 0.045(5) 0.013(4) 0.014(4) 0.008(4)
C45L 0.049(4) 0.058(5) 0.049(5) 0.012(4) 0.021(4) 0.020(4)

loop_
_atom_type_symbol
_atom_type_description
_atom_type_scat_dispersion_real
_atom_type_scat_dispersion_imag
_atom_type_scat_source
C C 0.0033 0.0016 'International Tables Vol C Tables 4.2.6.8 and 6.1.1.4'
H H 0.0000 0.0000 'International Tables Vol C Tables 4.2.6.8 and 6.1.1.4'
N N 0.0061 0.0033 'International Tables Vol C Tables 4.2.6.8 and 6.1.1.4'
O O 0.0106 0.0060 'International Tables Vol C Tables 4.2.6.8 and 6.1.1.4'
Tb Tb -0.1723 4.1537 'International Tables Vol C Tables 4.2.6.8 and 6.1.1.4'

loop_
_geom_angle_atom_site_label_1
_geom_angle_atom_site_label_2
_geom_angle_atom_site_label_3
_geom_angle
O1A Tb1A O7A 79.06(14)
O1A Tb1A O5A 137.18(13)
O7A Tb1A O5A 75.34(13)
O1A Tb1A O4A 82.50(15)
O7A Tb1A O4A 131.09(13)
O5A Tb1A O4A 89.10(14)
O1A Tb1A O10A 127.84(15)
O7A Tb1A O10A 85.46(14)
O5A Tb1A O10A 83.72(14)
O4A Tb1A O10A 139.37(14)
O1A Tb1A O9A 74.85(14)
O7A Tb1A O9A 78.16(13)
O5A Tb1A O9A 130.69(14)
O4A Tb1A O9A 138.55(13)
O10A Tb1A O9A 53.22(15)
O1A Tb1A N1A 78.01(14)
O7A Tb1A N1A 143.14(14)
O5A Tb1A N1A 139.04(13)
O4A Tb1A N1A 73.44(13)
O10A Tb1A N1A 86.25(14)
O9A Tb1A N1A 68.21(13)
O1A Tb1A N2A 136.38(14)
O7A Tb1A N2A 144.53(14)
O5A Tb1A N2A 75.93(13)
O4A Tb1A N2A 68.37(14)
O10A Tb1A N2A 71.10(15)
O9A Tb1A N2A 106.08(14)
N1A Tb1A N2A 63.26(14)
O1A Tb1A O3A 70.30(13)
O7A Tb1A O3A 79.86(12)
O5A Tb1A O3A 71.81(12)
O4A Tb1A O3A 51.27(12)
O10A Tb1A O3A 153.92(13)
O9A Tb1A O3A 141.59(13)
N1A Tb1A O3A 118.14(12)
N2A Tb1A O3A 110.11(13)
O1A Tb1A C37A 101.82(17)
O7A Tb1A C37A 83.33(15)
O5A Tb1A C37A 108.53(17)
O4A Tb1A C37A 145.06(15)
O10A Tb1A C37A 26.46(17)
O9A Tb1A C37A 26.97(17)
N1A Tb1A C37A 73.66(15)
N2A Tb1A C37A 86.50(17)
O3A Tb1A C37A 162.50(14)
O1A Tb1A C10A 78.07(15)
O7A Tb1A C10A 105.70(14)
O5A Tb1A C10A 76.61(14)
O4A Tb1A C10A 25.67(13)
O10A Tb1A C10A 153.81(15)
O9A Tb1A C10A 151.38(14)
N1A Tb1A C10A 97.31(14)
N2A Tb1A C10A 87.30(15)
O3A Tb1A C10A 25.96(13)
C37A Tb1A C10A 170.68(15)
O1A Tb1A Tb2A 69.23(10)
O7A Tb1A Tb2A 45.79(10)
O5A Tb1A Tb2A 68.27(9)
O4A Tb1A Tb2A 85.32(9)
O10A Tb1A Tb2A 127.55(10)
O9A Tb1A Tb2A 116.95(9)
N1A Tb1A Tb2A 142.96(10)
N2A Tb1A Tb2A 135.60(10)
O3A Tb1A Tb2A 34.07(8)
C37A Tb1A Tb2A 128.92(12)
C10A Tb1A Tb2A 59.96(10)
O6A Tb2A O3A 76.04(14)
O6A Tb2A O2A 134.87(13)
O3A Tb2A O2A 73.37(13)
O6A Tb2A O8A 77.87(15)
O3A Tb2A O8A 123.16(13)
O2A Tb2A O8A 92.01(14)
O6A Tb2A O12A 131.35(14)
O3A Tb2A O12A 92.38(14)
O2A Tb2A O12A 82.51(14)
O8A Tb2A O12A 140.90(14)
O6A Tb2A O11A 78.50(14)
O3A Tb2A O11A 78.34(13)
O2A Tb2A O11A 125.37(13)
O8A Tb2A O11A 142.20(14)
O12A Tb2A O11A 52.85(13)
O6A Tb2A N4A 80.90(15)
O3A Tb2A N4A 144.15(15)
O2A Tb2A N4A 139.98(14)
O8A Tb2A N4A 77.08(14)
O12A Tb2A N4A 82.59(14)
O11A Tb2A N4A 70.36(14)
O6A Tb2A N3A 135.37(15)
O3A Tb2A N3A 147.49(14)
O2A Tb2A N3A 76.08(14)
O8A Tb2A N3A 68.40(14)
O12A Tb2A N3A 72.72(14)
O11A Tb2A N3A 111.60(14)
N4A Tb2A N3A 64.06(15)
O6A Tb2A C46A 105.15(16)
O3A Tb2A C46A 87.41(14)
O2A Tb2A C46A 105.76(15)
O8A Tb2A C46A 148.39(14)
O12A Tb2A C46A 26.30(15)
O11A Tb2A C46A 26.79(15)
N4A Tb2A C46A 72.50(15)
N3A Tb2A C46A 90.38(15)
O6A Tb2A O7A 69.80(13)
O3A Tb2A O7A 74.97(12)
O2A Tb2A O7A 70.73(12)
O8A Tb2A O7A 48.69(12)
O12A Tb2A O7A 152.65(13)
O11A Tb2A O7A 142.45(12)
N4A Tb2A O7A 121.75(12)
N3A Tb2A O7A 105.08(13)
C46A Tb2A O7A 162.34(13)
O6A Tb2A C28A 74.11(15)
O3A Tb2A C28A 99.73(14)
O2A Tb2A C28A 79.25(14)
O8A Tb2A C28A 24.01(14)
O12A Tb2A C28A 154.13(14)
O11A Tb2A C28A 152.12(14)
N4A Tb2A C28A 99.88(15)
N3A Tb2A C28A 85.13(15)
C46A Tb2A C28A 172.30(15)
O7A Tb2A C28A 24.81(13)
O6A Tb2A Tb1A 68.23(10)
O3A Tb2A Tb1A 39.17(9)
O2A Tb2A Tb1A 67.04(9)
O8A Tb2A Tb1A 84.24(9)
O12A Tb2A Tb1A 127.28(10)
O11A Tb2A Tb1A 113.37(9)
N4A Tb2A Tb1A 146.68(11)
N3A Tb2A Tb1A 132.87(11)
C46A Tb2A Tb1A 126.58(11)
O7A Tb2A Tb1A 35.80(7)
C28A Tb2A Tb1A 60.58(11)
C1A O1A Tb1A 135.7(4)
C1A O2A Tb2A 137.3(4)
C10A O3A Tb2A 163.4(4)
C10A O3A Tb1A 89.0(3)
Tb2A O3A Tb1A 106.76(14)
C10A O4A Tb1A 97.5(3)
C19A O5A Tb1A 135.7(3)
C19A O6A Tb2A 139.4(4)
C28A O7A Tb1A 176.2(4)
C28A O7A Tb2A 82.2(3)
Tb1A O7A Tb2A 98.41(13)
C28A O8A Tb2A 106.3(3)
C37A O9A Tb1A 91.2(4)
C37A O10A Tb1A 93.0(3)
C46A O11A Tb2A 91.7(3)
C46A O12A Tb2A 93.9(3)
C55A N1A C59A 117.9(4)
C55A N1A Tb1A 121.8(3)
C59A N1A Tb1A 120.3(3)
C66A N2A C60A 118.5(5)
C66A N2A Tb1A 122.3(4)
C60A N2A Tb1A 119.1(4)
C67A N3A C71A 117.5(5)
C67A N3A Tb2A 122.9(4)
C71A N3A Tb2A 119.5(4)
C78A N4A C72A 118.6(5)
C78A N4A Tb2A 121.1(4)
C72A N4A Tb2A 120.2(4)
O2A C1A O1A 126.0(5)
O2A C1A C2A 117.9(5)
O1A C1A C2A 116.0(5)
C4A C2A C1A 113.6(5)
C4A C2A C3A 115.4(6)
C1A C2A C3A 106.8(5)
C6A C5A C4A 117.0(12)
C5A C6A C7A 120.6(15)
C8A C7A C6A 123.5(15)
C7A C8A C9A 116.5(14)
C4A C9A C8A 122.6(16)
C5C C4A C9C 120.0
C9A C4A C5A 119.7(11)
C9A C4A C2A 131.1(12)
C5C C4A C2A 122.1(6)
C9C C4A C2A 117.8(6)
C5A C4A C2A 109.2(8)
C4A C5C C6C 120.0
C7C C6C C5C 120.0
C6C C7C C8C 120.0
C9C C8C C7C 120.0
C8C C9C C4A 120.0
O4A C10A O3A 120.5(5)
O4A C10A C11A 119.6(5)
O3A C10A C11A 119.9(5)
O4A C10A Tb1A 56.8(3)
O3A C10A Tb1A 65.0(3)
C11A C10A Tb1A 167.5(4)
C13A C11A C10A 109.8(4)
C13A C11A C12A 115.7(5)
C10A C11A C12A 108.0(5)
C14A C13A C18A 117.3(6)
C14A C13A C11A 123.0(5)
C18A C13A C11A 119.8(5)
C13A C14A C15A 120.8(6)
C16A C15A C14A 120.4(6)
C17A C16A C15A 119.1(6)
C16A C17A C18A 120.5(6)
C17A C18A C13A 121.8(6)
O6A C19A O5A 126.0(5)
O6A C19A C20A 115.9(5)
O5A C19A C20A 118.1(5)
C22A C20A C21A 113.9(7)
C22A C20A C19A 112.1(7)
C21A C20A C19A 114.6(5)
C21A C20A C22C 107.2(7)
C19A C20A C22C 101.4(6)
C20A C22A C27A 121.0(10)
C20A C22A C23A 122.0(9)
C27A C22A C23A 117.1(10)
C24A C23A C22A 120.4(10)
C23A C24A C25A 123.0(10)
C24A C25A C26A 118.7(10)
C25A C26A C27A 119.8(10)
C26A C27A C22A 121.0(10)
C23C C22C C27C 120.0
C23C C22C C20A 120.1(9)
C27C C22C C20A 119.9(9)
C22C C23C C24C 120.0
C25C C24C C23C 120.0
C24C C25C C26C 120.0
C27C C26C C25C 120.0
C26C C27C C22C 120.0
O7A C28A O8A 122.2(5)
O7A C28A C29A 122.0(5)
O8A C28A C29A 115.8(5)
O7A C28A Tb2A 73.0(3)
O8A C28A Tb2A 49.7(3)
C29A C28A Tb2A 162.8(4)
C31A C29A C28A 107.5(4)
C31A C29A C30A 111.1(5)
C28A C29A C30A 114.3(4)
C36A C31A C32A 119.7(6)
C36A C31A C29A 120.1(5)
C32A C31A C29A 120.2(5)
C33A C32A C31A 119.5(7)
C34A C33A C32A 120.7(7)
C33A C34A C35A 120.2(7)
C34A C35A C36A 120.1(7)
C31A C36A C35A 119.7(7)
O10A C37A O9A 121.6(5)
O10A C37A C38A 120.3(5)
O9A C37A C38A 118.0(6)
O10A C37A Tb1A 60.5(3)
O9A C37A Tb1A 61.9(3)
C38A C37A Tb1A 167.1(4)
C39A C38A C40A 112.9(5)
C39A C38A C37A 111.6(6)
C40A C38A C37A 106.5(5)
C45A C40A C41A 118.8(6)
C45A C40A C38A 121.3(6)
C41A C40A C38A 119.8(6)
C42A C41A C40A 121.1(6)
C41A C42A C43A 119.9(7)
C42A C43A C44A 120.0(6)
C43A C44A C45A 120.1(7)
C40A C45A C44A 119.9(6)
O12A C46A O11A 120.5(5)
O12A C46A C47A 120.7(5)
O11A C46A C47A 118.8(5)
O12A C46A Tb2A 59.8(3)
O11A C46A Tb2A 61.5(3)
C47A C46A Tb2A 168.9(4)
C48A C47A C49A 113.4(6)
C48A C47A C46A 110.8(5)
C49A C47A C46A 109.6(5)
C54A C49A C50A 118.3(6)
C54A C49A C47A 122.5(6)
C50A C49A C47A 119.2(6)
C51A C50A C49A 120.8(6)
C52A C51A C50A 120.1(7)
C51A C52A C53A 119.8(6)
C52A C53A C54A 120.0(7)
C49A C54A C53A 121.0(6)
N1A C55A C56A 123.2(5)
C57A C56A C55A 119.0(5)
C56A C57A C58A 119.6(5)
C57A C58A C59A 117.8(5)
C57A C58A C61A 122.4(5)
C59A C58A C61A 119.8(5)
N1A C59A C58A 122.4(5)
N1A C59A C60A 117.5(4)
C58A C59A C60A 120.1(5)
N2A C60A C59A 119.8(5)
N2A C60A C63A 121.8(5)
C59A C60A C63A 118.4(5)
C62A C61A C58A 120.9(5)
C61A C62A C63A 121.1(5)
C64A C63A C60A 118.4(5)
C64A C63A C62A 121.8(5)
C60A C63A C62A 119.7(5)
C65A C64A C63A 118.9(6)
C64A C65A C66A 118.8(6)
N2A C66A C65A 123.4(6)
N3A C67A C68A 124.0(6)
C69A C68A C67A 118.4(6)
C68A C69A C70A 119.7(6)
C69A C70A C71A 118.0(6)
C69A C70A C73A 122.4(6)
C71A C70A C73A 119.5(6)
N3A C71A C70A 122.5(5)
N3A C71A C72A 118.0(5)
C70A C71A C72A 119.5(5)
N4A C72A C75A 123.0(5)
N4A C72A C71A 118.1(5)
C75A C72A C71A 118.9(5)
C74A C73A C70A 121.4(6)
C73A C74A C75A 120.8(6)
C76A C75A C72A 116.9(5)
C76A C75A C74A 123.2(5)
C72A C75A C74A 119.9(6)
C77A C76A C75A 119.9(5)
C76A C77A C78A 119.4(6)
N4A C78A C77A 122.2(5)
O5B Tb1B O1B 138.47(13)
O5B Tb1B O7B 77.20(14)
O1B Tb1B O7B 75.70(13)
O5B Tb1B O9B 129.72(14)
O1B Tb1B O9B 78.50(14)
O7B Tb1B O9B 85.44(14)
O5B Tb1B O4B 82.49(14)
O1B Tb1B O4B 88.61(13)
O7B Tb1B O4B 125.98(13)
O9B Tb1B O4B 142.01(13)
O5B Tb1B O10B 77.38(14)
O1B Tb1B O10B 124.74(14)
O7B Tb1B O10B 76.31(14)
O9B Tb1B O10B 52.62(14)
O4B Tb1B O10B 145.49(14)
O5B Tb1B O3B 70.14(13)
O1B Tb1B O3B 72.53(13)
O7B Tb1B O3B 74.15(12)
O9B Tb1B O3B 147.79(13)
O4B Tb1B O3B 51.86(11)
O10B Tb1B O3B 139.91(12)
O5B Tb1B N2B 77.53(15)
O1B Tb1B N2B 140.39(15)
O7B Tb1B N2B 140.63(15)
O9B Tb1B N2B 88.01(15)
O4B Tb1B N2B 79.48(15)
O10B Tb1B N2B 69.03(16)
O3B Tb1B N2B 123.48(14)
O5B Tb1B N1B 135.19(14)
O1B Tb1B N1B 77.28(14)
O7B Tb1B N1B 147.56(14)
O9B Tb1B N1B 71.82(14)
O4B Tb1B N1B 70.52(13)
O10B Tb1B N1B 105.50(14)
O3B Tb1B N1B 114.01(13)
N2B Tb1B N1B 63.12(15)
O5B Tb1B C37B 103.97(16)
O1B Tb1B C37B 102.49(16)
O7B Tb1B C37B 81.54(16)
O9B Tb1B C37B 26.12(15)
O4B Tb1B C37B 152.36(15)
O10B Tb1B C37B 26.60(15)
O3B Tb1B C37B 155.68(15)
N2B Tb1B C37B 75.88(18)
N1B Tb1B C37B 87.13(15)
O5B Tb1B C10B 74.20(15)
O1B Tb1B C10B 80.47(14)
O7B Tb1B C10B 100.46(14)
O9B Tb1B C10B 156.00(14)
O4B Tb1B C10B 25.52(12)
O10B Tb1B C10B 151.37(14)
O3B Tb1B C10B 26.36(12)
N2B Tb1B C10B 101.09(15)
N1B Tb1B C10B 92.39(14)
C37B Tb1B C10B 176.81(17)
O5B Tb1B Tb2B 69.71(9)
O1B Tb1B Tb2B 69.34(9)
O7B Tb1B Tb2B 39.31(10)
O9B Tb1B Tb2B 120.41(11)
O4B Tb1B Tb2B 86.71(8)
O10B Tb1B Tb2B 111.55(9)
O3B Tb1B Tb2B 34.85(8)
N2B Tb1B Tb2B 145.82(11)
N1B Tb1B Tb2B 139.87(10)
C37B Tb1B Tb2B 120.85(12)
C10B Tb1B Tb2B 61.19(10)
O3B Tb2B O2B 77.25(13)
O3B Tb2B O6B 72.45(13)
O2B Tb2B O6B 137.95(13)
O3B Tb2B O8B 126.17(13)
O2B Tb2B O8B 77.93(15)
O6B Tb2B O8B 97.13(15)
O3B Tb2B O11B 95.73(13)
O2B Tb2B O11B 124.18(14)
O6B Tb2B O11B 87.69(14)
O8B Tb2B O11B 137.39(13)
O3B Tb2B O12B 76.11(13)
O2B Tb2B O12B 72.89(13)
O6B Tb2B O12B 125.03(14)
O8B Tb2B O12B 137.69(14)
O11B Tb2B O12B 52.02(13)
O3B Tb2B O7B 74.55(12)
O2B Tb2B O7B 70.58(13)
O6B Tb2B O7B 73.68(13)
O8B Tb2B O7B 52.25(12)
O11B Tb2B O7B 160.80(13)
O12B Tb2B O7B 137.08(12)
O3B Tb2B N3B 144.28(14)
O2B Tb2B N3B 81.51(14)
O6B Tb2B N3B 138.38(14)
O8B Tb2B N3B 75.67(14)
O11B Tb2B N3B 73.09(14)
O12B Tb2B N3B 70.32(13)
O7B Tb2B N3B 124.27(13)
O3B Tb2B N4B 145.39(13)
O2B Tb2B N4B 136.75(14)
O6B Tb2B N4B 74.95(13)
O8B Tb2B N4B 69.08(14)
O11B Tb2B N4B 71.51(14)
O12B Tb2B N4B 114.94(13)
O7B Tb2B N4B 107.01(13)
N3B Tb2B N4B 64.09(15)
O3B Tb2B C28B 101.09(15)
O2B Tb2B C28B 74.80(15)
O6B Tb2B C28B 83.10(15)
O8B Tb2B C28B 25.86(14)
O11B Tb2B C28B 157.36(15)
O12B Tb2B C28B 147.37(14)
O7B Tb2B C28B 26.59(14)
N3B Tb2B C28B 100.60(15)
N4B Tb2B C28B 86.11(15)
O3B Tb2B C46B 88.66(14)
O2B Tb2B C46B 97.85(15)
O6B Tb2B C46B 109.72(15)
O8B Tb2B C46B 141.71(14)
O11B Tb2B C46B 26.37(15)
O12B Tb2B C46B 26.08(14)
O7B Tb2B C46B 161.20(13)
N3B Tb2B C46B 66.10(14)
N4B Tb2B C46B 91.59(15)
C28B Tb2B C46B 165.94(16)
O3B Tb2B Tb1B 38.79(9)
O2B Tb2B Tb1B 69.00(10)
O6B Tb2B Tb1B 69.09(9)
O8B Tb2B Tb1B 87.64(9)
O11B Tb2B Tb1B 132.60(10)
O12B Tb2B Tb1B 109.01(8)
O7B Tb2B Tb1B 35.77(8)
N3B Tb2B Tb1B 148.65(10)
N4B Tb2B Tb1B 133.98(10)
C28B Tb2B Tb1B 62.30(11)
C46B Tb2B Tb1B 126.85(10)
C1B O1B Tb1B 134.5(3)
C1B O2B Tb2B 136.8(4)
C10B O3B Tb2B 161.3(3)
C10B O3B Tb1B 92.2(3)
Tb2B O3B Tb1B 106.36(14)
C10B O4B Tb1B 96.1(3)
C19B O5B Tb1B 136.9(4)
C19B O6B Tb2B 134.7(3)
C28B O7B Tb1B 164.2(4)
C28B O7B Tb2B 90.2(3)
Tb1B O7B Tb2B 104.92(14)
C28B O8B Tb2B 96.9(3)
C37B O10B Tb1B 91.9(3)
C37B O9B Tb1B 95.3(4)
C46B O11B Tb2B 94.8(3)
C46B O12B Tb2B 92.2(3)
C55B N1B C59B 118.4(5)
C55B N1B Tb1B 122.3(4)
C59B N1B Tb1B 119.3(4)
C66B N2B C60B 117.8(5)
C66B N2B Tb1B 121.1(4)
C60B N2B Tb1B 121.1(4)
C67B N3B C71B 118.9(5)
C67B N3B Tb2B 121.6(4)
C71B N3B Tb2B 119.5(4)
C78B N4B C72B 117.6(5)
C78B N4B Tb2B 123.1(4)
C72B N4B Tb2B 119.3(3)
O2B C1B O1B 126.0(5)
O2B C1B C2B 115.7(5)
O1B C1B C2B 118.1(5)
C4B C2B C3B 112.8(5)
C4B C2B C1B 115.3(5)
C3B C2B C1B 107.0(5)
C5B C4B C9B 118.1(7)
C5B C4B C2B 119.9(6)
C9B C4B C2B 121.9(6)
C4B C5B C6B 122.3(8)
C7B C6B C5B 119.2(8)
C8B C7B C6B 119.7(7)
C7B C8B C9B 120.9(8)
C4B C9B C8B 119.8(7)
O4B C10B O3B 119.8(5)
O4B C10B C11B 122.0(5)
O3B C10B C11B 118.1(4)
O4B C10B Tb1B 58.4(3)
O3B C10B Tb1B 61.5(3)
C11B C10B Tb1B 174.9(4)
C10B C11B C12B 112.3(5)
C10B C11B C13B 108.8(4)
C12B C11B C13B 112.0(4)
C14B C13B C18B 118.8(5)
C14B C13B C11B 121.3(5)
C18B C13B C11B 119.9(5)
C15B C14B C13B 121.6(5)
C14B C15B C16B 119.4(6)
C17B C16B C15B 119.7(6)
C18B C17B C16B 120.5(6)
C17B C18B C13B 120.0(6)
O5B C19B O6B 125.4(5)
O5B C19B C20B 117.8(5)
O6B C19B C20B 116.8(5)
C21B C20B C22B 111.3(4)
C21B C20B C19B 113.2(4)
C22B C20B C19B 113.0(4)
C27B C22B C23B 118.0(6)
C27B C22B C20B 120.4(5)
C23B C22B C20B 121.5(5)
C22B C23B C24B 121.4(7)
C25B C24B C23B 119.5(7)
C24B C25B C26B 119.8(6)
C25B C26B C27B 120.8(7)
C22B C27B C26B 120.5(7)
O8B C28B O7B 119.7(5)
O8B C28B C29B 119.5(5)
O7B C28B C29B 120.6(5)
O8B C28B Tb2B 57.2(3)
O7B C28B Tb2B 63.2(3)
C29B C28B Tb2B 168.0(4)
C28B C29B C30B 109.6(5)
C28B C29B C31B 106.2(5)
C30B C29B C31B 114.7(5)
C36B C31B C32B 118.6(6)
C36B C31B C29B 118.9(5)
C32B C31B C29B 122.4(6)
C33B C32B C31B 121.1(7)
C34B C33B C32B 120.2(7)
C33B C34B C35B 119.6(7)
C36B C35B C34B 120.1(8)
C31B C36B C35B 120.3(7)
O9B C37B O10B 119.7(6)
O9B C37B C38B 120.8(6)
O10B C37B C38B 119.5(5)
O9B C37B Tb1B 58.6(3)
O10B C37B Tb1B 61.5(3)
C38B C37B Tb1B 173.4(5)
C40D C38B C37B 110.8(11)
C40D C38B C39B 118.2(12)
C37B C38B C39B 109.6(5)
C37B C38B C40B 108.4(8)
C39B C38B C40B 111.9(9)
C41B C40B C45B 118.5(14)
C41B C40B C38B 122.0(14)
C45B C40B C38B 119.5(12)
C40B C41B C42B 120.9(13)
C43B C42B C41B 120.5(13)
C42B C43B C44B 118.8(13)
C45B C44B C43B 120.4(12)
C40B C45B C44B 120.9(13)
C38B C40D C41D 119(2)
C38B C40D C45D 123(2)
C41D C40D C45D 117.5(19)
C40D C41D C42D 121.4(18)
C43D C42D C41D 120(2)
C44D C43D C42D 118.3(19)
C43D C44D C45D 122.9(17)
C44D C45D C40D 120(2)
O12B C46B O11B 119.0(5)
O12B C46B C47B 121.7(5)
O11B C46B C47B 119.2(5)
O12B C46B Tb2B 61.7(3)
O11B C46B Tb2B 58.8(3)
C47B C46B Tb2B 166.0(4)
C46B C47B C49B 108.5(4)
C46B C47B C48B 111.3(5)
C49B C47B C48B 113.4(5)
C54B C49B C50B 119.5(6)
C54B C49B C47B 119.8(6)
C50B C49B C47B 120.7(5)
C49B C50B C51B 119.1(7)
C52B C51B C50B 120.8(8)
C53B C52B C51B 119.5(7)
C54B C53B C52B 120.1(7)
C53B C54B C49B 121.2(7)
N1B C55B C56B 124.0(6)
C57B C56B C55B 117.0(6)
C56B C57B C58B 120.8(6)
C57B C58B C59B 118.5(6)
C57B C58B C61B 122.7(6)
C59B C58B C61B 118.7(6)
N1B C59B C58B 121.3(6)
N1B C59B C60B 118.4(5)
C58B C59B C60B 120.3(5)
N2B C60B C63B 122.2(6)
N2B C60B C59B 118.1(5)
C63B C60B C59B 119.7(5)
C62B C61B C58B 121.1(6)
C61B C62B C63B 121.3(6)
C64B C63B C60B 118.1(6)
C64B C63B C62B 123.2(6)
C60B C63B C62B 118.7(6)
C65B C64B C63B 119.6(6)
C64B C65B C66B 118.8(7)
N2B C66B C65B 123.4(7)
N3B C67B C68B 122.7(6)
C69B C68B C67B 118.8(6)
C68B C69B C70B 119.8(5)
C69B C70B C71B 118.2(5)
C69B C70B C73B 122.8(6)
C71B C70B C73B 119.0(6)
N3B C71B C70B 121.6(5)
N3B C71B C72B 118.7(5)
C70B C71B C72B 119.6(5)
N4B C72B C75B 123.2(5)
N4B C72B C71B 117.9(5)
C75B C72B C71B 118.9(5)
C74B C73B C70B 121.3(6)
C73B C74B C75B 120.8(5)
C76B C75B C72B 116.9(5)
C76B C75B C74B 122.6(5)
C72B C75B C74B 120.4(6)
C77B C76B C75B 120.3(5)
C76B C77B C78B 118.5(6)
N4B C78B C77B 123.5(5)
O2L C1L O1L 124.2(7)
O2L C1L C2L 122.9(7)
O1L C1L C2L 112.9(6)
C3L C2L C1L 110.3(7)
C3L C2L C4L 110.5(8)
C1L C2L C4L 110.3(8)
C5L C4L C9L 120.0
C5L C4L C2L 122.6(7)
C9L C4L C2L 117.4(7)
C6L C5L C4L 120.0
C5L C6L C7L 120.0
C8L C7L C6L 120.0
C7L C8L C9L 120.0
C8L C9L C4L 120.0
O4L C10L O3L 122.9(6)
O4L C10L C11L 125.3(6)
O3L C10L C11L 111.9(5)
C13L C11L C10L 111.3(5)
C13L C11L C12L 112.9(5)
C10L C11L C12L 110.7(6)
C14L C13L C18L 119.9(7)
C14L C13L C11L 120.0(7)
C18L C13L C11L 120.1(6)
C13L C14L C15L 119.1(8)
C16L C15L C14L 120.9(8)
C17L C16L C15L 119.4(8)
C16L C17L C18L 121.0(9)
C13L C18L C17L 119.6(8)
O6L C19L O5L 123.7(10)
O6L C19L C20L 125.1(13)
O5L C19L C20L 111.2(12)
C21L C20L C22L 118.8(18)
C21L C20L C19L 109.2(16)
C22L C20L C19L 105.4(16)
C23L C22L C27L 123(2)
C23L C22L C20L 125(2)
C27L C22L C20L 111.2(19)
C22L C23L C24L 122(2)
C25L C24L C23L 121.3(19)
C24L C25L C26L 122(2)
C25L C26L C27L 112(2)
C22L C27L C26L 110.4(19)
O6K C19K O5K 127.2(16)
O6K C19K C20K 120.2(18)
O5K C19K C20K 112.5(18)
C22K C20K C21K 139(2)
C22K C20K C19K 106.5(19)
C21K C20K C19K 101.0(15)
C23K C22K C20K 131(3)
C23K C22K C27K 116(3)
C20K C22K C27K 114(3)
C22K C23K C24K 120(3)
C25K C24K C23K 120(3)
C26K C25K C24K 124(3)
C25K C26K C27K 113(3)
C26K C27K C22K 127(3)
O8L C28L O7L 125.5(6)
O8L C28L C29L 124.7(6)
O7L C28L C29L 109.8(5)
C31L C29L C30L 113.6(6)
C31L C29L C28L 106.8(5)
C30L C29L C28L 111.8(6)
C36L C31L C32L 116.9(6)
C36L C31L C29L 119.5(6)
C32L C31L C29L 123.5(6)
C33L C32L C31L 121.4(7)
C34L C33L C32L 121.3(7)
C33L C34L C35L 119.1(7)
C34L C35L C36L 119.6(7)
C31L C36L C35L 121.7(6)
O10L C37L O9L 122.5(7)
O10L C37L C38L 125.1(8)
O9L C37L C38L 112.3(7)
C40L C38L C37L 112.6(6)
C40L C38L C39L 110.6(7)
C37L C38L C39L 110.5(7)
C41L C40L C45L 118.7(7)
C41L C40L C38L 121.4(7)
C45L C40L C38L 119.9(6)
C40L C41L C42L 120.6(7)
C43L C42L C41L 119.7(7)
C44L C43L C42L 120.6(8)
C43L C44L C45L 119.8(8)
C40L C45L C44L 120.5(8)

loop_
_geom_bond_atom_site_label_1
_geom_bond_atom_site_label_2
_geom_bond_distance
Tb1A O1A 2.332(4)
Tb1A O7A 2.343(4)
Tb1A O5A 2.359(4)
Tb1A O4A 2.433(4)
Tb1A O10A 2.436(4)
Tb1A O9A 2.465(4)
Tb1A N1A 2.579(4)
Tb1A N2A 2.606(4)
Tb1A O3A 2.614(4)
Tb1A C37A 2.795(6)
Tb1A C10A 2.883(5)
Tb1A Tb2A 3.9629(3)
Tb2A O6A 2.311(4)
Tb2A O3A 2.318(3)
Tb2A O2A 2.336(4)
Tb2A O8A 2.364(4)
Tb2A O12A 2.441(4)
Tb2A O11A 2.478(4)
Tb2A N4A 2.550(4)
Tb2A N3A 2.575(4)
Tb2A C46A 2.818(5)
Tb2A O7A 2.871(4)
Tb2A C28A 2.976(6)
O1A C1A 1.259(7)
O2A C1A 1.253(6)
O3A C10A 1.262(6)
O4A C10A 1.260(6)
O5A C19A 1.263(6)
O6A C19A 1.252(6)
O7A C28A 1.260(6)
O8A C28A 1.261(7)
O9A C37A 1.268(7)
O10A C37A 1.247(8)
O11A C46A 1.270(7)
O12A C46A 1.252(7)
N1A C55A 1.332(7)
N1A C59A 1.360(6)
N2A C66A 1.318(7)
N2A C60A 1.336(7)
N3A C67A 1.323(8)
N3A C71A 1.352(7)
N4A C78A 1.329(7)
N4A C72A 1.355(7)
C1A C2A 1.534(8)
C2A C4A 1.514(9)
C2A C3A 1.543(10)
C5A C6A 1.376(19)
C5A C4A 1.474(18)
C6A C7A 1.380(18)
C7A C8A 1.35(2)
C8A C9A 1.44(2)
C9A C4A 1.318(17)
C4A C5C 1.3900
C4A C9C 1.3900
C5C C6C 1.3900
C6C C7C 1.3900
C7C C8C 1.3900
C8C C9C 1.3900
C10A C11A 1.526(7)
C11A C13A 1.512(8)
C11A C12A 1.528(8)
C13A C14A 1.385(8)
C13A C18A 1.400(8)
C14A C15A 1.394(9)
C15A C16A 1.387(10)
C16A C17A 1.368(10)
C17A C18A 1.374(9)
C19A C20A 1.528(7)
C21A C20A 1.513(9)
C20A C22A 1.402(13)
C20A C22C 1.747(12)
C22A C27A 1.409(15)
C22A C23A 1.414(15)
C23A C24A 1.357(14)
C24A C25A 1.363(15)
C25A C26A 1.393(16)
C26A C27A 1.398(14)
C22C C23C 1.3900
C22C C27C 1.3900
C23C C24C 1.3900
C24C C25C 1.3900
C25C C26C 1.3900
C26C C27C 1.3900
C28A C29A 1.537(7)
C29A C31A 1.523(8)
C29A C30A 1.540(8)
C31A C36A 1.393(8)
C31A C32A 1.397(9)
C32A C33A 1.392(11)
C33A C34A 1.369(12)
C34A C35A 1.383(12)
C35A C36A 1.397(10)
C37A C38A 1.535(8)
C38A C39A 1.532(10)
C38A C40A 1.535(8)
C40A C45A 1.391(9)
C40A C41A 1.396(9)
C41A C42A 1.379(9)
C42A C43A 1.379(11)
C43A C44A 1.390(11)
C44A C45A 1.397(9)
C46A C47A 1.531(8)
C47A C48A 1.514(10)
C47A C49A 1.525(8)
C49A C54A 1.378(9)
C49A C50A 1.396(9)
C50A C51A 1.386(9)
C51A C52A 1.375(11)
C52A C53A 1.379(11)
C53A C54A 1.390(10)
C55A C56A 1.400(7)
C56A C57A 1.371(8)
C57A C58A 1.399(7)
C58A C59A 1.414(6)
C58A C61A 1.429(7)
C59A C60A 1.428(8)
C60A C63A 1.433(7)
C61A C62A 1.343(8)
C62A C63A 1.434(8)
C63A C64A 1.389(8)
C64A C65A 1.369(9)
C65A C66A 1.413(9)
C67A C68A 1.406(9)
C68A C69A 1.361(10)
C69A C70A 1.395(10)
C70A C71A 1.412(8)
C70A C73A 1.426(9)
C71A C72A 1.444(8)
C72A C75A 1.411(7)
C73A C74A 1.343(10)
C74A C75A 1.434(9)
C75A C76A 1.406(9)
C76A C77A 1.370(9)
C77A C78A 1.405(7)
Tb1B O5B 2.325(4)
Tb1B O1B 2.328(4)
Tb1B O7B 2.348(4)
Tb1B O9B 2.432(4)
Tb1B O4B 2.469(4)
Tb1B O10B 2.496(4)
Tb1B O3B 2.534(4)
Tb1B N2B 2.590(5)
Tb1B N1B 2.607(4)
Tb1B C37B 2.838(6)
Tb1B C10B 2.882(5)
Tb1B Tb2B 3.8811(4)
Tb2B O3B 2.311(3)
Tb2B O2B 2.337(4)
Tb2B O6B 2.363(4)
Tb2B O8B 2.415(4)
Tb2B O11B 2.452(4)
Tb2B O12B 2.517(4)
Tb2B O7B 2.545(4)
Tb2B N3B 2.560(4)
Tb2B N4B 2.575(4)
Tb2B C28B 2.851(6)
Tb2B C46B 2.856(5)
O1B C1B 1.257(6)
O2B C1B 1.255(6)
O3B C10B 1.281(6)
O4B C10B 1.249(6)
O5B C19B 1.252(6)
O6B C19B 1.264(6)
O7B C28B 1.276(7)
O8B C28B 1.253(7)
O10B C37B 1.271(7)
O9B C37B 1.255(7)
O11B C46B 1.273(7)
O12B C46B 1.257(7)
N1B C55B 1.310(8)
N1B C59B 1.387(7)
N2B C66B 1.326(8)
N2B C60B 1.360(7)
N3B C67B 1.330(7)
N3B C71B 1.354(7)
N4B C78B 1.329(7)
N4B C72B 1.356(7)
C1B C2B 1.536(7)
C2B C4B 1.519(8)
C2B C3B 1.528(9)
C4B C5B 1.379(9)
C4B C9B 1.389(10)
C5B C6B 1.384(12)
C6B C7B 1.377(14)
C7B C8B 1.372(13)
C8B C9B 1.399(9)
C10B C11B 1.512(7)
C11B C12B 1.528(7)
C11B C13B 1.537(7)
C13B C14B 1.384(8)
C13B C18B 1.399(7)
C14B C15B 1.380(8)
C15B C16B 1.390(9)
C16B C17B 1.390(10)
C17B C18B 1.383(8)
C19B C20B 1.538(7)
C20B C21B 1.523(8)
C20B C22B 1.523(7)
C22B C27B 1.389(8)
C22B C23B 1.391(8)
C23B C24B 1.412(9)
C24B C25B 1.373(11)
C25B C26B 1.380(12)
C26B C27B 1.399(9)
C28B C29B 1.513(8)
C29B C30B 1.522(9)
C29B C31B 1.533(9)
C31B C36B 1.377(9)
C31B C32B 1.391(8)
C32B C33B 1.379(11)
C33B C34B 1.364(12)
C34B C35B 1.394(12)
C35B C36B 1.389(10)
C37B C38B 1.521(9)
C38B C40D 1.35(2)
C38B C39B 1.539(9)
C38B C40B 1.649(19)
C40B C41B 1.37(2)
C40B C45B 1.38(2)
C41B C42B 1.40(2)
C42B C43B 1.365(17)
C43B C44B 1.391(19)
C44B C45B 1.389(19)
C40D C41D 1.37(3)
C40D C45D 1.41(3)
C41D C42D 1.41(3)
C42D C43D 1.37(2)
C43D C44D 1.35(3)
C44D C45D 1.40(3)
C46B C47B 1.520(7)
C47B C49B 1.521(8)
C47B C48B 1.532(9)
C49B C54B 1.385(9)
C49B C50B 1.394(9)
C50B C51B 1.397(9)
C51B C52B 1.387(12)
C52B C53B 1.384(13)
C53B C54B 1.373(11)
C55B C56B 1.424(9)
C56B C57B 1.379(10)
C57B C58B 1.391(10)
C58B C59B 1.401(8)
C58B C61B 1.444(9)
C59B C60B 1.421(8)
C60B C63B 1.417(8)
C61B C62B 1.338(10)
C62B C63B 1.434(9)
C63B C64B 1.389(10)
C64B C65B 1.370(11)
C65B C66B 1.404(9)
C67B C68B 1.415(8)
C68B C69B 1.364(9)
C69B C70B 1.398(9)
C70B C71B 1.423(8)
C70B C73B 1.440(9)
C71B C72B 1.439(8)
C72B C75B 1.417(7)
C73B C74B 1.350(10)
C74B C75B 1.425(8)
C75B C76B 1.401(9)
C76B C77B 1.368(9)
C77B C78B 1.406(8)
O1L C1L 1.321(9)
O2L C1L 1.212(9)
C1L C2L 1.531(11)
C2L C3L 1.530(11)
C2L C4L 1.537(13)
C4L C5L 1.3900
C4L C9L 1.3900
C5L C6L 1.3900
C6L C7L 1.3900
C7L C8L 1.3900
C8L C9L 1.3900
O3L C10L 1.300(8)
O4L C10L 1.172(8)
C10L C11L 1.521(8)
C11L C13L 1.512(9)
C11L C12L 1.532(9)
C13L C14L 1.382(10)
C13L C18L 1.383(10)
C14L C15L 1.404(12)
C15L C16L 1.377(14)
C16L C17L 1.356(13)
C17L C18L 1.402(10)
O5L C19L 1.337(13)
O6L C19L 1.190(14)
C19L C20L 1.548(12)
C20L C21L 1.50(3)
C20L C22L 1.54(3)
C22L C23L 1.34(3)
C22L C27L 1.37(3)
C23L C24L 1.39(3)
C24L C25L 1.36(3)
C25L C26L 1.38(3)
C26L C27L 1.70(3)
O5K C19K 1.35(2)
O6K C19K 1.23(3)
C19K C20K 1.58(2)
C20K C22K 1.37(4)
C20K C21K 1.48(3)
C22K C23K 1.36(2)
C22K C27K 1.41(2)
C23K C24K 1.39(2)
C24K C25K 1.38(2)
C25K C26K 1.36(2)
C26K C27K 1.37(2)
O7L C28L 1.323(8)
O8L C28L 1.202(8)
C28L C29L 1.536(9)
C29L C31L 1.510(9)
C29L C30L 1.519(10)
C31L C36L 1.393(9)
C31L C32L 1.395(9)
C32L C33L 1.373(11)
C33L C34L 1.370(11)
C34L C35L 1.387(10)
C35L C36L 1.396(10)
O9L C37L 1.315(10)
O10L C37L 1.198(10)
C37L C38L 1.528(10)
C38L C40L 1.519(10)
C38L C39L 1.549(13)
C40L C41L 1.375(9)
C40L C45L 1.387(10)
C41L C42L 1.396(10)
C42L C43L 1.368(12)
C43L C44L 1.364(12)
C44L C45L 1.395(12)
